data_4323662
loop_
_publ_author_name
'Achim M\"uller'
'Roberta Sessoli'
'Erich Krickemeyer'
'Hartmut B\"ogge'
'Jochen Meyer'
'Dante Gatteschi'
'Luca Pardi'
'J\"org Westphal'
'Kai Hovemeier'
'Ralf Rohlfing'
'Joachim D\"oring'
'Frank Hellweg'
'Christian Beugholt'
'Marc Schmidtmann'

_publ_section_title
;
 Polyoxovanadates: High-Nuclearity Spin Clusters with Interesting
 Host-Guest Systems and Different Electron Populations. Synthesis, Spin
 Organization, Magnetochemistry, and Spectroscopic Studies
;
_journal_name_full 'Inorganic Chemistry'
_journal_page_first 5239
_journal_page_last 5250
_journal_paper_doi 10.1021/ic9703641
_journal_volume 36
_journal_year 1997
_chemical_formula_sum 'C H32 K10 O59 V18'
_chemical_formula_weight 2296.19
_chemical_name_systematic
; 
 ? 
;
_space_group_IT_number 2
_symmetry_cell_setting triclinic
_symmetry_space_group_name_Hall '-P 1'
_symmetry_space_group_name_H-M 'P -1'
_atom_sites_solution_hydrogens geom
_atom_sites_solution_primary direct
_atom_sites_solution_secondary difmap
_audit_creation_method SHELXL
_cell_angle_alpha 88.29(3)
_cell_angle_beta 83.55(3)
_cell_angle_gamma 73.40(3)
_cell_formula_units_Z 2
_cell_length_a 12.600(3)
_cell_length_b 13.060(3)
_cell_length_c 18.728(4)
_cell_measurement_reflns_used 30
_cell_measurement_temperature 193(2)
_cell_measurement_theta_max 15
_cell_measurement_theta_min 5
_cell_volume 2934.7(13)
_computing_structure_refinement 'SHELXL-93 (Sheldrick, 1993)'
_computing_structure_solution 'SHELXS-86 (Sheldrick, 1990)'
_diffrn_ambient_temperature 193(2)
_diffrn_radiation_monochromator graphite
_diffrn_radiation_source 'fine-focus sealed tube'
_diffrn_radiation_type MoK\a
_diffrn_radiation_wavelength 0.71073
_diffrn_reflns_av_R_equivalents 0.0264
_diffrn_reflns_av_sigmaI/netI 0.0680
_diffrn_reflns_limit_h_max 15
_diffrn_reflns_limit_h_min -5
_diffrn_reflns_limit_k_max 16
_diffrn_reflns_limit_k_min -15
_diffrn_reflns_limit_l_max 23
_diffrn_reflns_limit_l_min -23
_diffrn_reflns_number 10298
_diffrn_reflns_theta_max 26.05
_diffrn_reflns_theta_min 2.12
_diffrn_standards_decay_% 0
_diffrn_standards_interval_count 100
_diffrn_standards_number 3
_exptl_absorpt_coefficient_mu 3.547
_exptl_absorpt_correction_T_max 0.904
_exptl_absorpt_correction_T_min 0.442
_exptl_absorpt_correction_type semi-empirical
_exptl_crystal_density_diffrn 2.599
_exptl_crystal_F_000 2228
_exptl_crystal_size_max 0.80
_exptl_crystal_size_mid 0.20
_exptl_crystal_size_min 0.03
_refine_diff_density_max 1.929
_refine_diff_density_min -1.628
_refine_diff_density_rms 0.199
_refine_ls_extinction_method none
_refine_ls_goodness_of_fit_all 1.453
_refine_ls_goodness_of_fit_obs 1.584
_refine_ls_matrix_type full
_refine_ls_number_parameters 725
_refine_ls_number_reflns 9366
_refine_ls_number_restraints 0
_refine_ls_restrained_S_all 1.549
_refine_ls_restrained_S_obs 1.584
_refine_ls_R_factor_all 0.1108
_refine_ls_R_factor_obs 0.0733
_refine_ls_shift/esd_max 0.014
_refine_ls_shift/esd_mean 0.000
_refine_ls_structure_factor_coef Fsqd
_refine_ls_weighting_details 'w=1/[\s^2^(Fo^2^)+(0.0742P)^2^+0.0000P] where P=(Fo^2^+2Fc^2^)/3'
_refine_ls_weighting_scheme calc
_refine_ls_wR_factor_all 0.2056
_refine_ls_wR_factor_obs 0.1752
_reflns_number_observed 6666
_reflns_number_total 9436
_reflns_observed_criterion >2sigma(I)
_cod_data_source_file ic9703641_15.cif
_cod_data_source_block jform_6
_cod_depositor_comments
;
The following automatic conversions were performed:

'_refine_ls_weighting_scheme' value 'calc
w=1/[\s^2^(Fo^2^)+(0.0742P)^2^+0.0000P] where P=(Fo^2^+2Fc^2^)/3' was
changed to 'calc'. New tag '_refine_ls_weighting_details' was
created. The value of the new tag was set to
'w=1/[\s^2^(Fo^2^)+(0.0742P)^2^+0.0000P] where P=(Fo^2^+2Fc^2^)/3'.

Automatic conversion script
Id: cif_fix_values 3143 2015-03-26 13:38:13Z robertas 
;
_cod_original_cell_volume 2934.7(12)
_cod_database_code 4323662

loop_
_symmetry_equiv_pos_as_xyz
'x, y, z'
'-x, -y, -z'

loop_
_atom_site_aniso_label
_atom_site_aniso_U_11
_atom_site_aniso_U_22
_atom_site_aniso_U_33
_atom_site_aniso_U_23
_atom_site_aniso_U_13
_atom_site_aniso_U_12
V1 0.0142(8) 0.0185(10) 0.0177(9) 0.0008(7) -0.0006(7) -0.0024(8)
V2 0.0164(8) 0.0112(9) 0.0152(9) -0.0031(7) -0.0003(7) -0.0017(7)
V3 0.0144(8) 0.0158(10) 0.0145(9) 0.0018(7) -0.0004(7) -0.0045(7)
V4 0.0171(8) 0.0142(9) 0.0164(9) 0.0007(7) -0.0039(7) -0.0067(8)
V5 0.0150(8) 0.0118(9) 0.0148(9) 0.0003(7) -0.0020(7) -0.0030(7)
V6 0.0204(9) 0.0154(10) 0.0191(9) -0.0015(7) -0.0048(7) -0.0072(8)
V7 0.0179(8) 0.0157(10) 0.0158(9) -0.0017(7) -0.0025(7) -0.0036(8)
V8 0.0163(8) 0.0135(9) 0.0158(9) 0.0023(7) -0.0023(7) -0.0045(7)
V9 0.0199(9) 0.0100(9) 0.0173(9) 0.0000(7) -0.0017(7) -0.0053(7)
V10 0.0246(9) 0.0120(9) 0.0158(9) -0.0032(7) -0.0014(7) -0.0068(8)
V11 0.0195(8) 0.0117(9) 0.0135(9) -0.0011(7) -0.0013(7) -0.0050(7)
V12 0.0167(8) 0.0138(9) 0.0164(9) 0.0012(7) -0.0010(7) -0.0061(7)
V13 0.0187(8) 0.0121(9) 0.0185(9) 0.0007(7) -0.0040(7) -0.0057(8)
V14 0.0142(8) 0.0147(9) 0.0198(9) 0.0005(7) -0.0027(7) -0.0048(7)
V15 0.0182(9) 0.0117(9) 0.0193(9) -0.0005(7) 0.0025(7) -0.0021(8)
V16 0.0170(8) 0.0130(9) 0.0152(9) -0.0015(7) 0.0032(7) -0.0024(8)
V17 0.0141(8) 0.0168(10) 0.0219(10) 0.0037(8) -0.0029(7) -0.0062(8)
V18 0.0146(8) 0.0207(10) 0.0253(10) 0.0030(8) -0.0013(8) -0.0037(8)
O1 0.021(4) 0.029(5) 0.030(5) -0.002(4) -0.003(3) 0.002(4)
O2 0.021(4) 0.018(4) 0.023(4) 0.000(3) -0.005(3) -0.010(3)
O3 0.015(3) 0.020(4) 0.020(4) -0.002(3) -0.005(3) -0.003(3)
O4 0.020(4) 0.017(4) 0.019(4) 0.007(3) -0.010(3) -0.003(3)
O5 0.017(3) 0.014(4) 0.019(4) 0.003(3) -0.005(3) -0.006(3)
O6 0.034(4) 0.030(5) 0.024(4) 0.000(4) -0.007(4) -0.005(4)
O7 0.022(4) 0.021(4) 0.022(4) -0.004(3) 0.011(3) -0.003(3)
O8 0.024(4) 0.029(5) 0.022(4) 0.001(3) -0.004(3) -0.014(4)
O9 0.021(4) 0.015(4) 0.026(4) 0.002(3) 0.001(3) 0.000(3)
O10 0.021(4) 0.016(4) 0.016(4) 0.003(3) 0.000(3) -0.005(3)
O11 0.016(3) 0.010(4) 0.023(4) -0.004(3) -0.006(3) -0.003(3)
O12 0.016(3) 0.013(4) 0.022(4) 0.000(3) -0.006(3) -0.002(3)
O13 0.016(3) 0.018(4) 0.020(4) 0.000(3) -0.002(3) -0.006(3)
O14 0.021(4) 0.012(4) 0.013(4) -0.005(3) 0.003(3) -0.005(3)
O15 0.018(3) 0.015(4) 0.019(4) 0.004(3) -0.003(3) -0.007(3)
O16 0.014(3) 0.014(4) 0.015(4) -0.001(3) 0.001(3) -0.003(3)
O17 0.013(3) 0.010(4) 0.022(4) -0.002(3) -0.003(3) -0.002(3)
O18 0.038(4) 0.021(4) 0.015(4) 0.003(3) -0.007(3) -0.018(4)
O19 0.045(5) 0.023(5) 0.039(5) 0.000(4) -0.019(4) -0.016(4)
O20 0.026(4) 0.033(5) 0.019(4) 0.002(3) -0.008(3) -0.005(4)
O21 0.035(4) 0.034(5) 0.022(4) 0.012(4) -0.008(4) -0.019(4)
O22 0.038(5) 0.009(4) 0.041(5) 0.005(4) -0.012(4) -0.011(4)
O23 0.031(4) 0.023(4) 0.027(4) -0.009(3) -0.002(3) -0.017(4)
O24 0.030(4) 0.020(4) 0.020(4) -0.002(3) -0.005(3) -0.011(4)
O25 0.024(4) 0.022(4) 0.023(4) 0.007(3) -0.003(3) -0.006(4)
O26 0.018(3) 0.019(4) 0.023(4) 0.007(3) -0.006(3) -0.002(3)
O27 0.014(3) 0.011(4) 0.033(4) -0.003(3) 0.002(3) -0.003(3)
O28 0.016(3) 0.013(4) 0.020(4) -0.003(3) 0.002(3) -0.005(3)
O29 0.022(4) 0.017(4) 0.016(4) -0.003(3) 0.001(3) -0.007(3)
O30 0.026(4) 0.015(4) 0.016(4) 0.001(3) 0.000(3) -0.006(3)
O31 0.022(4) 0.007(4) 0.011(3) -0.001(3) -0.001(3) -0.002(3)
O32 0.019(3) 0.013(4) 0.018(4) 0.001(3) -0.001(3) -0.001(3)
O33 0.021(4) 0.013(4) 0.019(4) -0.001(3) 0.000(3) -0.005(3)
O34 0.021(4) 0.015(4) 0.036(5) 0.004(3) -0.003(3) -0.009(3)
O35 0.020(4) 0.033(5) 0.025(4) 0.007(4) -0.004(3) -0.007(4)
O36 0.030(4) 0.020(4) 0.028(4) -0.001(3) 0.001(4) -0.004(4)
O37 0.036(5) 0.026(5) 0.027(5) 0.002(4) 0.014(4) 0.001(4)
O38 0.024(4) 0.016(4) 0.028(4) 0.010(3) -0.009(3) -0.009(3)
O39 0.018(4) 0.022(4) 0.019(4) -0.007(3) 0.006(3) -0.008(3)
O40 0.018(4) 0.017(4) 0.023(4) -0.003(3) 0.002(3) -0.005(3)
O41 0.015(3) 0.015(4) 0.023(4) 0.005(3) -0.002(3) -0.005(3)
O42 0.018(4) 0.035(5) 0.053(6) 0.005(4) 0.000(4) 0.001(4)
C1 0.017(5) 0.030(7) 0.015(5) -0.003(5) -0.006(4) 0.001(5)
O100 0.062(8) 0.177(17) 0.082(11) 0.052(11) -0.032(8) -0.048(10)
O101 0.080(8) 0.073(9) 0.065(8) -0.001(7) -0.035(7) 0.010(7)
K1 0.032(4) 0.098(8) 0.121(9) 0.055(6) -0.042(5) -0.050(5)
OK1 0.032(4) 0.098(8) 0.121(9) 0.055(6) -0.042(5) -0.050(5)
K2 0.058(2) 0.072(3) 0.127(4) 0.051(3) -0.043(3) -0.043(2)
K3 0.090(3) 0.050(2) 0.070(3) 0.004(2) -0.016(2) -0.027(2)
K4 0.090(3) 0.024(2) 0.033(2) -0.0003(13) 0.021(2) -0.007(2)
K5 0.0402(15) 0.0221(14) 0.0255(13) -0.0022(11) 0.0031(11) -0.0109(12)
K6 0.0270(13) 0.037(2) 0.0317(15) 0.0089(12) -0.0051(11) -0.0114(12)
K7 0.053(2) 0.051(2) 0.043(2) 0.022(2) -0.0217(15) -0.032(2)
K8 0.071(2) 0.040(2) 0.046(2) -0.014(2) 0.023(2) -0.007(2)
K9 0.037(2) 0.058(2) 0.0254(15) -0.0155(14) 0.0026(13) 0.0112(15)
K10 0.048(2) 0.053(2) 0.056(2) 0.014(2) -0.013(2) -0.020(2)
K11 0.084(4) 0.090(4) 0.087(4) 0.071(4) -0.059(4) -0.055(4)

loop_
_atom_site_label
_atom_site_type_symbol
_atom_site_fract_x
_atom_site_fract_y
_atom_site_fract_z
_atom_site_U_iso_or_equiv
_atom_site_thermal_displace_type
_atom_site_occupancy
_atom_site_calc_flag
_atom_site_refinement_flags
_atom_site_disorder_group
V1 V 0.53486(14) 0.06646(15) 0.22453(10) 0.0174(4) Uani 1 d . .
V2 V 0.39195(14) -0.00917(14) 0.13512(9) 0.0148(4) Uani 1 d . .
V3 V 0.45460(14) 0.25104(14) 0.12509(9) 0.0150(4) Uani 1 d . .
V4 V 0.48465(14) 0.23439(14) 0.32055(9) 0.0153(4) Uani 1 d . .
V5 V 0.42113(13) -0.02136(14) 0.33083(9) 0.0140(4) Uani 1 d . .
V6 V 0.14693(15) 0.04006(14) 0.12158(10) 0.0176(4) Uani 1 d . .
V7 V 0.20486(14) 0.22421(14) 0.05298(9) 0.0166(4) Uani 1 d . .
V8 V 0.23997(14) 0.41815(14) 0.10614(9) 0.0152(4) Uani 1 d . .
V9 V 0.30268(14) 0.47616(14) 0.24355(9) 0.0155(4) Uani 1 d . .
V10 V 0.28530(15) 0.39363(14) 0.39221(10) 0.0171(4) Uani 1 d . .
V11 V 0.26683(14) 0.19156(14) 0.45334(9) 0.0148(4) Uani 1 d . .
V12 V 0.18735(14) 0.01703(14) 0.40443(9) 0.0153(4) Uani 1 d . .
V13 V 0.17136(14) -0.06138(14) 0.26302(10) 0.0160(4) Uani 1 d . .
V14 V -0.00685(14) 0.32054(14) 0.14686(10) 0.0160(4) Uani 1 d . .
V15 V 0.05922(14) 0.49446(14) 0.27641(10) 0.0172(4) Uani 1 d . .
V16 V 0.03321(14) 0.30040(14) 0.42022(9) 0.0158(4) Uani 1 d . .
V17 V -0.03154(14) 0.12869(14) 0.28775(10) 0.0172(4) Uani 1 d . .
V18 V -0.08995(14) 0.3540(2) 0.29129(10) 0.0206(4) Uani 1 d . .
O1 O 0.6660(6) 0.0077(6) 0.2056(4) 0.028(2) Uani 1 d . .
O2 O 0.4520(6) -0.0363(6) 0.2285(4) 0.020(2) Uani 1 d . .
O3 O 0.4687(5) 0.0987(6) 0.1350(4) 0.018(2) Uani 1 d . .
O4 O 0.5107(6) 0.2198(6) 0.2192(4) 0.019(2) Uani 1 d . .
O5 O 0.5009(5) 0.0837(5) 0.3275(4) 0.0161(15) Uani 1 d . .
O6 O 0.4664(7) -0.0988(7) 0.0772(4) 0.030(2) Uani 1 d . .
O7 O 0.5586(6) 0.2556(6) 0.0662(4) 0.023(2) Uani 1 d . .
O8 O 0.5993(6) 0.2463(6) 0.3436(4) 0.023(2) Uani 1 d . .
O9 O 0.5091(6) -0.1245(6) 0.3599(4) 0.022(2) Uani 1 d . .
O10 O 0.2629(6) -0.0537(6) 0.1759(4) 0.018(2) Uani 1 d . .
O11 O 0.2762(5) 0.0832(5) 0.0835(4) 0.0161(15) Uani 1 d . .
O12 O 0.3267(5) 0.2766(5) 0.0733(4) 0.017(2) Uani 1 d . .
O13 O 0.3729(5) 0.3960(6) 0.1569(4) 0.018(2) Uani 1 d . .
O14 O 0.3952(6) 0.3801(5) 0.3081(4) 0.0156(15) Uani 1 d . .
O15 O 0.3831(6) 0.2507(6) 0.4075(4) 0.017(2) Uani 1 d . .
O16 O 0.3274(5) 0.0454(5) 0.4177(4) 0.0147(14) Uani 1 d . .
O17 O 0.2838(5) -0.0656(5) 0.3263(4) 0.0150(15) Uani 1 d . .
O18 O 0.1496(6) -0.1775(6) 0.2650(4) 0.023(2) Uani 1 d . .
O19 O 0.1178(7) -0.0303(6) 0.0609(5) 0.033(2) Uani 1 d . .
O20 O 0.2063(6) 0.2235(7) -0.0346(4) 0.027(2) Uani 1 d . .
O21 O 0.2389(7) 0.5035(7) 0.0421(4) 0.029(2) Uani 1 d . .
O22 O 0.3326(7) 0.5891(6) 0.2415(4) 0.028(2) Uani 1 d . .
O23 O 0.3003(6) 0.4718(6) 0.4540(4) 0.025(2) Uani 1 d . .
O24 O 0.2815(6) 0.1920(6) 0.5376(4) 0.022(2) Uani 1 d . .
O25 O 0.1649(6) -0.0645(6) 0.4656(4) 0.023(2) Uani 1 d . .
O26 O 0.0570(6) 0.0333(6) 0.2103(4) 0.020(2) Uani 1 d . .
O27 O 0.0721(5) 0.1871(6) 0.0994(4) 0.020(2) Uani 1 d . .
O28 O 0.1174(5) 0.3601(5) 0.0964(4) 0.0163(15) Uani 1 d . .
O29 O 0.1688(6) 0.4939(6) 0.1945(4) 0.018(2) Uani 1 d . .
O30 O 0.1903(6) 0.4793(6) 0.3246(4) 0.019(2) Uani 1 d . .
O31 O 0.1717(6) 0.3308(5) 0.4310(3) 0.0139(14) Uani 1 d . .
O32 O 0.1274(6) 0.1542(5) 0.4418(4) 0.0171(15) Uani 1 d . .
O33 O 0.0778(6) 0.0266(5) 0.3425(4) 0.018(2) Uani 1 d . .
O34 O -0.1452(6) 0.0938(6) 0.3054(4) 0.023(2) Uani 1 d . .
O35 O -0.1056(6) 0.3727(6) 0.0984(4) 0.026(2) Uani 1 d . .
O36 O -0.0133(6) 0.6187(6) 0.2905(4) 0.027(2) Uani 1 d . .
O37 O -0.0505(7) 0.3460(7) 0.4919(4) 0.033(2) Uani 1 d . .
O38 O -0.0696(6) 0.2436(6) 0.2191(4) 0.022(2) Uani 1 d . .
O39 O -0.0208(6) 0.4277(6) 0.2176(4) 0.020(2) Uani 1 d . .
O40 O -0.0041(6) 0.4134(6) 0.3494(4) 0.020(2) Uani 1 d . .
O41 O -0.0460(5) 0.2388(6) 0.3577(4) 0.018(2) Uani 1 d . .
O42 O -0.2198(6) 0.4131(7) 0.3099(5) 0.037(2) Uani 1 d . .
C1 C 0.2272(9) 0.2149(9) 0.2541(6) 0.022(2) Uani 1 d . .
O100 O 0.1398(10) 0.2090(14) 0.2408(8) 0.103(6) Uani 1 d . .
O101 O 0.2905(10) 0.1682(11) 0.2941(7) 0.077(4) Uani 1 d . .
K1 K 0.7281(6) 0.2300(7) 0.1909(5) 0.076(5) Uani 0.50 d P .
OK1 O 0.7281(6) 0.2300(7) 0.1909(5) 0.076(5) Uani 0.50 d P .
K2 K 0.2705(3) 0.6728(3) -0.0282(3) 0.079(2) Uani 1 d . .
K3 K 0.0880(4) 0.7081(3) 0.1551(2) 0.0680(11) Uani 1 d . .
K4 K 0.5759(3) -0.3070(2) 0.0650(2) 0.0534(9) Uani 1 d . .
K5 K 0.1349(2) 0.6893(2) 0.37523(14) 0.0293(6) Uani 1 d . .
K6 K -0.2409(2) 0.2176(2) 0.43562(15) 0.0313(6) Uani 1 d . .
K7 K 0.7407(3) -0.0570(3) 0.3491(2) 0.0446(8) Uani 1 d . .
K8 K 0.1393(3) 0.4246(3) 0.5658(2) 0.0562(9) Uani 1 d . .
K9 K 0.6641(2) 0.0163(3) 0.0477(2) 0.0454(8) Uani 1 d . .
K10 K 0.4676(3) 0.2898(3) 0.5382(2) 0.0510(9) Uani 1 d . .
K11 K 0.0000 0.5000 0.0000 0.078(2) Uani 1 d S .
O43 O -0.0492(6) 0.8755(6) 0.4054(4) 0.027(2) Uiso 1 d . .
O44 O 0.0416(7) 0.8081(7) 0.0200(4) 0.031(2) Uiso 1 d . .
O45 O -0.3898(7) 0.0895(7) 0.4651(5) 0.036(2) Uiso 1 d . .
O46 O 0.3012(12) 0.3721(12) 0.6469(8) 0.094(4) Uiso 1 d . .
O47 O 0.3411(9) 0.7204(9) 0.3874(6) 0.061(3) Uiso 1 d . .
O48 O -0.3945(7) 0.4021(8) 0.4700(5) 0.042(2) Uiso 1 d . .
O49 O 0.5255(12) 0.5155(12) 0.3475(8) 0.091(4) Uiso 1 d . .
O50 O -0.0706(11) 0.6201(11) 0.1183(8) 0.086(4) Uiso 1 d . .
O51 O -0.0799(12) 0.8991(12) 0.1808(8) 0.098(5) Uiso 1 d . .
O52 O 0.5050(13) -0.4880(14) 0.0653(9) 0.114(5) Uiso 1 d . .
O53 O 0.8300(19) 0.0859(19) 0.0972(13) 0.168(8) Uiso 1 d . .
O54 O 0.6618(38) -0.5745(39) 0.1548(27) 0.182(18) Uiso 0.50 d P .
O55 O 0.3073(8) 0.7344(8) 0.1261(5) 0.044(2) Uiso 1 d . .
O56 O 0.7931(21) -0.2240(21) 0.2603(15) 0.209(11) Uiso 1 d . .
O57 O 0.6235(20) -0.2420(20) 0.2002(14) 0.188(9) Uiso 1 d . .

loop_
_atom_type_symbol
_atom_type_description
_atom_type_scat_dispersion_real
_atom_type_scat_dispersion_imag
_atom_type_scat_source
H H 0.0000 0.0000 'International Tables Vol C Tables 4.2.6.8 and 6.1.1.4'
O O 0.0106 0.0060 'International Tables Vol C Tables 4.2.6.8 and 6.1.1.4'
K K 0.2009 0.2494 'International Tables Vol C Tables 4.2.6.8 and 6.1.1.4'
V V 0.3005 0.5294 'International Tables Vol C Tables 4.2.6.8 and 6.1.1.4'
C C 0.0033 0.0016 'International Tables Vol C Tables 4.2.6.8 and 6.1.1.4'

loop_
_geom_angle_atom_site_label_1
_geom_angle_atom_site_label_2
_geom_angle_atom_site_label_3
_geom_angle
_geom_angle_site_symmetry_1
_geom_angle_site_symmetry_3
_geom_angle_publ_flag
O1 V1 O2 110.0(4) . . ?
O1 V1 O5 109.3(4) . . ?
O2 V1 O5 88.8(3) . . ?
O1 V1 O3 108.1(4) . . ?
O2 V1 O3 80.2(3) . . ?
O5 V1 O3 142.5(3) . . ?
O1 V1 O4 108.9(4) . . ?
O2 V1 O4 139.9(3) . . ?
O5 V1 O4 87.3(3) . . ?
O3 V1 O4 79.0(3) . . ?
O1 V1 V5 117.3(3) . . ?
O2 V1 V5 44.4(2) . . ?
O5 V1 V5 44.4(2) . . ?
O3 V1 V5 116.4(2) . . ?
O4 V1 V5 120.7(2) . . ?
O1 V1 V4 115.1(3) . . ?
O2 V1 V4 122.5(2) . . ?
O5 V1 V4 44.0(2) . . ?
O3 V1 V4 115.4(2) . . ?
O4 V1 V4 43.3(2) . . ?
V5 V1 V4 83.02(7) . . ?
O1 V1 V2 113.2(3) . . ?
O2 V1 V2 40.7(2) . . ?
O5 V1 V2 122.2(2) . . ?
O3 V1 V2 39.5(2) . . ?
O4 V1 V2 112.8(2) . . ?
V5 V1 V2 81.23(7) . . ?
V4 V1 V2 131.14(8) . . ?
O1 V1 V3 111.6(3) . . ?
O2 V1 V3 114.1(2) . . ?
O5 V1 V3 120.8(2) . . ?
O3 V1 V3 39.5(2) . . ?
O4 V1 V3 39.7(2) . . ?
V5 V1 V3 130.92(8) . . ?
V4 V1 V3 80.00(7) . . ?
V2 V1 V3 76.38(6) . . ?
O1 V1 K9 56.8(3) . . ?
O2 V1 K9 98.2(2) . . ?
O5 V1 K9 166.0(2) . . ?
O3 V1 K9 51.2(2) . . ?
O4 V1 K9 95.0(2) . . ?
V5 V1 K9 140.92(9) . . ?
V4 V1 K9 135.87(9) . . ?
V2 V1 K9 69.65(7) . . ?
V3 V1 K9 67.29(8) . . ?
O1 V1 K1 61.1(3) . . ?
O2 V1 K1 169.2(3) . . ?
O5 V1 K1 99.8(2) . . ?
O3 V1 K1 96.5(2) . . ?
O4 V1 K1 48.0(2) . . ?
V5 V1 K1 143.6(2) . . ?
V4 V1 K1 68.2(2) . . ?
V2 V1 K1 134.62(15) . . ?
V3 V1 K1 66.96(12) . . ?
K9 V1 K1 72.0(2) . . ?
O1 V1 K7 51.9(3) . . ?
O2 V1 K7 100.1(2) . . ?
O5 V1 K7 58.0(2) . . ?
O3 V1 K7 159.1(2) . . ?
O4 V1 K7 111.3(2) . . ?
V5 V1 K7 74.93(7) . . ?
V4 V1 K7 82.32(8) . . ?
V2 V1 K7 135.87(8) . . ?
V3 V1 K7 145.79(7) . . ?
K9 V1 K7 108.51(9) . . ?
K1 V1 K7 79.33(12) . . ?
O6 V2 O3 105.7(4) . . ?
O6 V2 O11 105.6(4) . . ?
O3 V2 O11 91.7(3) . . ?
O6 V2 O10 108.6(4) . . ?
O3 V2 O10 145.6(3) . . ?
O11 V2 O10 79.2(3) . . ?
O6 V2 O2 109.7(4) . . ?
O3 V2 O2 79.3(3) . . ?
O11 V2 O2 144.7(3) . . ?
O10 V2 O2 89.2(3) . . ?
O6 V2 V1 111.3(3) . . ?
O3 V2 V1 39.9(2) . . ?
O11 V2 V1 124.8(2) . . ?
O10 V2 V1 122.9(2) . . ?
O2 V2 V1 39.5(2) . . ?
O6 V2 V6 112.0(3) . . ?
O3 V2 V6 123.4(2) . . ?
O11 V2 V6 38.8(2) . . ?
O10 V2 V6 40.3(2) . . ?
O2 V2 V6 122.2(2) . . ?
V1 V2 V6 136.70(8) . . ?
O6 V2 K9 56.4(3) . 2_655 ?
O3 V2 K9 103.7(2) . 2_655 ?
O11 V2 K9 49.1(2) . 2_655 ?
O10 V2 K9 95.1(2) . 2_655 ?
O2 V2 K9 166.2(2) . 2_655 ?
V1 V2 K9 141.10(9) . 2_655 ?
V6 V2 K9 67.71(7) . 2_655 ?
O6 V2 K9 60.3(3) . . ?
O3 V2 K9 45.7(2) . . ?
O11 V2 K9 107.3(2) . . ?
O10 V2 K9 168.1(2) . . ?
O2 V2 K9 90.7(2) . . ?
V1 V2 K9 62.08(7) . . ?
V6 V2 K9 145.00(8) . . ?
K9 V2 K9 82.37(8) 2_655 . ?
O7 V3 O12 106.4(4) . . ?
O7 V3 O3 103.9(4) . . ?
O12 V3 O3 92.9(3) . . ?
O7 V3 O13 109.2(3) . . ?
O12 V3 O13 79.3(3) . . ?
O3 V3 O13 146.9(3) . . ?
O7 V3 O4 108.1(3) . . ?
O12 V3 O4 145.5(3) . . ?
O3 V3 O4 78.2(3) . . ?
O13 V3 O4 90.2(3) . . ?
O7 V3 V8 114.7(3) . . ?
O12 V3 V8 39.1(2) . . ?
O3 V3 V8 124.0(2) . . ?
O13 V3 V8 40.2(2) . . ?
O4 V3 V8 122.0(2) . . ?
O7 V3 V1 108.1(3) . . ?
O12 V3 V1 126.0(2) . . ?
O3 V3 V1 39.1(2) . . ?
O13 V3 V1 124.4(2) . . ?
O4 V3 V1 39.2(2) . . ?
V8 V3 V1 137.17(8) . . ?
O7 V3 K9 55.8(3) . . ?
O12 V3 K9 108.0(2) . . ?
O3 V3 K9 48.2(2) . . ?
O13 V3 K9 164.4(2) . . ?
O4 V3 K9 90.8(2) . . ?
V8 V3 K9 145.77(8) . . ?
V1 V3 K9 62.98(7) . . ?
O7 V3 K4 57.1(3) . 2_655 ?
O12 V3 K4 49.2(2) . 2_655 ?
O3 V3 K4 104.6(2) . 2_655 ?
O13 V3 K4 94.5(2) . 2_655 ?
O4 V3 K4 165.3(2) . 2_655 ?
V8 V3 K4 68.86(8) . 2_655 ?
V1 V3 K4 140.55(9) . 2_655 ?
K9 V3 K4 80.95(9) . 2_655 ?
O7 V3 K1 61.9(3) . . ?
O12 V3 K1 167.4(2) . . ?
O3 V3 K1 94.4(2) . . ?
O13 V3 K1 99.8(2) . . ?
O4 V3 K1 46.6(2) . . ?
V8 V3 K1 139.0(2) . . ?
V1 V3 K1 64.94(12) . . ?
K9 V3 K1 70.0(2) . . ?
K4 V3 K1 118.7(2) 2_655 . ?
O8 V4 O4 104.1(3) . . ?
O8 V4 O5 104.1(3) . . ?
O4 V4 O5 88.9(3) . . ?
O8 V4 O15 106.3(3) . . ?
O4 V4 O15 149.4(3) . . ?
O5 V4 O15 87.1(3) . . ?
O8 V4 O14 104.3(3) . . ?
O4 V4 O14 88.8(3) . . ?
O5 V4 O14 151.2(3) . . ?
O15 V4 O14 80.4(3) . . ?
O8 V4 V1 108.1(3) . . ?
O4 V4 V1 44.6(2) . . ?
O5 V4 V1 44.4(2) . . ?
O15 V4 V1 125.7(2) . . ?
O14 V4 V1 128.0(2) . . ?
O8 V4 V10 112.8(3) . . ?
O4 V4 V10 121.8(2) . . ?
O5 V4 V10 121.3(2) . . ?
O15 V4 V10 40.3(2) . . ?
O14 V4 V10 40.3(2) . . ?
V1 V4 V10 139.05(8) . . ?
O8 V4 K1 56.8(3) . . ?
O4 V4 K1 47.3(2) . . ?
O5 V4 K1 99.5(3) . . ?
O15 V4 K1 162.8(2) . . ?
O14 V4 K1 99.9(2) . . ?
V1 V4 K1 67.6(2) . . ?
V10 V4 K1 138.67(15) . . ?
O9 V5 O5 102.1(3) . . ?
O9 V5 O2 103.2(4) . . ?
O5 V5 O2 89.3(3) . . ?
O9 V5 O16 104.4(3) . . ?
O5 V5 O16 90.7(3) . . ?
O2 V5 O16 151.7(3) . . ?
O9 V5 O17 105.0(3) . . ?
O5 V5 O17 152.4(3) . . ?
O2 V5 O17 89.4(3) . . ?
O16 V5 O17 77.7(3) . . ?
O9 V5 V1 107.1(3) . . ?
O5 V5 V1 44.9(2) . . ?
O2 V5 V1 44.4(2) . . ?
O16 V5 V1 129.6(2) . . ?
O17 V5 V1 128.3(2) . . ?
O9 V5 V12 113.8(3) . . ?
O5 V5 V12 122.9(2) . . ?
O2 V5 V12 121.3(2) . . ?
O16 V5 V12 39.3(2) . . ?
O17 V5 V12 38.9(2) . . ?
V1 V5 V12 139.16(8) . . ?
O9 V5 K7 52.9(2) . . ?
O5 V5 K7 50.3(2) . . ?
O2 V5 K7 90.8(2) . . ?
O16 V5 K7 110.8(2) . . ?
O17 V5 K7 157.2(2) . . ?
V1 V5 K7 63.34(7) . . ?
V12 V5 K7 147.91(8) . . ?
O19 V6 O26 109.8(4) . . ?
O19 V6 O11 108.1(4) . . ?
O26 V6 O11 141.2(3) . . ?
O19 V6 O27 105.1(4) . . ?
O26 V6 O27 96.4(3) . . ?
O11 V6 O27 81.8(3) . . ?
O19 V6 O10 108.9(4) . . ?
O26 V6 O10 81.2(3) . . ?
O11 V6 O10 78.8(3) . . ?
O27 V6 O10 144.6(3) . . ?
O19 V6 V7 109.1(3) . . ?
O26 V6 V7 129.2(2) . . ?
O11 V6 V7 39.9(2) . . ?
O27 V6 V7 42.0(2) . . ?
O10 V6 V7 115.0(2) . . ?
O19 V6 V13 115.2(3) . . ?
O26 V6 V13 41.1(2) . . ?
O11 V6 V13 112.6(2) . . ?
O27 V6 V13 128.5(2) . . ?
O10 V6 V13 40.0(2) . . ?
V7 V6 V13 134.44(8) . . ?
O19 V6 V2 113.8(3) . . ?
O26 V6 V2 114.4(2) . . ?
O11 V6 V2 39.1(2) . . ?
O27 V6 V2 115.8(2) . . ?
O10 V6 V2 39.7(2) . . ?
V7 V6 V2 76.96(7) . . ?
V13 V6 V2 76.12(7) . . ?
O19 V6 K9 62.2(3) . 2_655 ?
O26 V6 K9 166.5(2) . 2_655 ?
O11 V6 K9 46.0(2) . 2_655 ?
O27 V6 K9 96.3(2) . 2_655 ?
O10 V6 K9 91.1(2) . 2_655 ?
V7 V6 K9 64.19(8) . 2_655 ?
V13 V6 K9 130.06(9) . 2_655 ?
V2 V6 K9 63.56(7) . 2_655 ?
O20 V7 O11 108.5(4) . . ?
O20 V7 O12 106.9(3) . . ?
O11 V7 O12 92.6(3) . . ?
O20 V7 O28 112.9(4) . . ?
O11 V7 O28 138.1(3) . . ?
O12 V7 O28 82.0(3) . . ?
O20 V7 O27 110.2(3) . . ?
O11 V7 O27 81.3(3) . . ?
O12 V7 O27 142.4(3) . . ?
O28 V7 O27 78.5(3) . . ?
O20 V7 V8 112.6(3) . . ?
O11 V7 V8 124.7(2) . . ?
O12 V7 V8 41.2(2) . . ?
O28 V7 V8 41.1(2) . . ?
O27 V7 V8 115.4(2) . . ?
O20 V7 V6 112.8(3) . . ?
O11 V7 V6 40.5(2) . . ?
O12 V7 V6 125.6(2) . . ?
O28 V7 V6 113.2(2) . . ?
O27 V7 V6 41.1(2) . . ?
V8 V7 V6 134.30(8) . . ?
O20 V7 V14 120.6(3) . . ?
O11 V7 V14 111.1(2) . . ?
O12 V7 V14 113.5(2) . . ?
O28 V7 V14 39.2(2) . . ?
O27 V7 V14 39.4(2) . . ?
V8 V7 V14 77.11(7) . . ?
V6 V7 V14 75.84(7) . . ?
O20 V7 K9 59.5(3) . 2_655 ?
O11 V7 K9 49.0(2) . 2_655 ?
O12 V7 K9 104.4(2) . 2_655 ?
O28 V7 K9 171.1(2) . 2_655 ?
O27 V7 K9 99.3(2) . 2_655 ?
V8 V7 K9 144.03(8) . 2_655 ?
V6 V7 K9 68.44(8) . 2_655 ?
V14 V7 K9 138.49(8) . 2_655 ?
O20 V7 K4 59.5(3) . 2_655 ?
O11 V7 K4 105.1(2) . 2_655 ?
O12 V7 K4 47.4(2) . 2_655 ?
O28 V7 K4 101.3(2) . 2_655 ?
O27 V7 K4 168.9(2) . 2_655 ?
V8 V7 K4 68.60(7) . 2_655 ?
V6 V7 K4 143.78(9) . 2_655 ?
V14 V7 K4 140.04(8) . 2_655 ?
K9 V7 K4 79.15(9) 2_655 2_655 ?
O20 V7 K11 73.2(3) . . ?
O11 V7 K11 168.3(2) . . ?
O12 V7 K11 98.0(2) . . ?
O28 V7 K11 40.0(2) . . ?
O27 V7 K11 87.2(2) . . ?
V8 V7 K11 62.79(5) . . ?
V6 V7 K11 127.85(6) . . ?
V14 V7 K11 59.90(5) . . ?
K9 V7 K11 131.70(7) 2_655 . ?
K4 V7 K11 85.84(7) 2_655 . ?
O21 V8 O28 106.2(3) . . ?
O21 V8 O12 110.3(4) . . ?
O28 V8 O12 82.1(3) . . ?
O21 V8 O29 109.0(4) . . ?
O28 V8 O29 93.4(3) . . ?
O12 V8 O29 140.1(3) . . ?
O21 V8 O13 111.0(3) . . ?
O28 V8 O13 142.1(3) . . ?
O12 V8 O13 78.5(3) . . ?
O29 V8 O13 81.5(3) . . ?
O21 V8 V7 110.4(3) . . ?
O28 V8 V7 41.5(2) . . ?
O12 V8 V7 40.9(2) . . ?
O29 V8 V7 126.5(2) . . ?
O13 V8 V7 115.1(2) . . ?
O21 V8 V9 115.5(3) . . ?
O28 V8 V9 125.2(2) . . ?
O12 V8 V9 112.5(2) . . ?
O29 V8 V9 41.1(2) . . ?
O13 V8 V9 40.5(2) . . ?
V7 V8 V9 133.52(8) . . ?
O21 V8 V3 118.4(3) . . ?
O28 V8 V3 113.6(2) . . ?
O12 V8 V3 38.6(2) . . ?
O29 V8 V3 113.3(2) . . ?
O13 V8 V3 39.9(2) . . ?
V7 V8 V3 76.67(7) . . ?
V9 V8 V3 76.01(7) . . ?
O21 V8 K11 60.2(3) . . ?
O28 V8 K11 47.1(2) . . ?
O12 V8 K11 106.8(2) . . ?
O29 V8 K11 98.2(2) . . ?
O13 V8 K11 170.7(2) . . ?
V7 V8 K11 72.59(5) . . ?
V9 V8 K11 138.13(7) . . ?
V3 V8 K11 145.19(7) . . ?
O21 V8 K4 65.1(3) . 2_655 ?
O28 V8 K4 99.2(2) . 2_655 ?
O12 V8 K4 45.5(2) . 2_655 ?
O29 V8 K4 167.2(2) . 2_655 ?
O13 V8 K4 90.0(2) . 2_655 ?
V7 V8 K4 65.85(7) . 2_655 ?
V9 V8 K4 129.46(9) . 2_655 ?
V3 V8 K4 63.73(8) . 2_655 ?
K11 V8 K4 88.67(7) . 2_655 ?
O21 V8 K3 64.2(3) . . ?
O28 V8 K3 101.7(2) . . ?
O12 V8 K3 173.9(2) . . ?
O29 V8 K3 45.0(2) . . ?
O13 V8 K3 100.7(2) . . ?
V7 V8 K3 142.11(9) . . ?
V9 V8 K3 69.22(8) . . ?
V3 V8 K3 140.47(9) . . ?
K11 V8 K3 73.12(7) . . ?
K4 V8 K3 128.66(9) 2_655 . ?
O22 V9 O13 109.1(4) . . ?
O22 V9 O14 108.5(3) . . ?
O13 V9 O14 95.4(3) . . ?
O22 V9 O30 108.1(4) . . ?
O13 V9 O30 141.7(3) . . ?
O14 V9 O30 80.8(3) . . ?
O22 V9 O29 108.6(4) . . ?
O13 V9 O29 81.7(3) . . ?
O14 V9 O29 141.6(3) . . ?
O30 V9 O29 78.6(3) . . ?
O22 V9 V8 114.0(3) . . ?
O13 V9 V8 41.1(2) . . ?
O14 V9 V8 126.6(2) . . ?
O30 V9 V8 113.4(2) . . ?
O29 V9 V8 40.6(2) . . ?
O22 V9 V10 111.3(3) . . ?
O13 V9 V10 127.6(2) . . ?
O14 V9 V10 40.6(2) . . ?
O30 V9 V10 40.4(2) . . ?
O29 V9 V10 114.2(2) . . ?
V8 V9 V10 133.68(7) . . ?
O22 V9 V15 114.6(3) . . ?
O13 V9 V15 114.3(2) . . ?
O14 V9 V15 113.2(2) . . ?
O30 V9 V15 39.0(2) . . ?
O29 V9 V15 39.6(2) . . ?
V8 V9 V15 76.52(7) . . ?
V10 V9 V15 76.46(7) . . ?
O22 V9 K5 62.2(3) . . ?
O13 V9 K5 164.4(2) . . ?
O14 V9 K5 99.8(2) . . ?
O30 V9 K5 46.2(2) . . ?
O29 V9 K5 88.8(2) . . ?
V8 V9 K5 127.88(8) . . ?
V10 V9 K5 67.69(7) . . ?
V15 V9 K5 62.86(7) . . ?
O22 V9 K3 66.1(3) . . ?
O13 V9 K3 98.1(2) . . ?
O14 V9 K3 166.5(2) . . ?
O30 V9 K3 89.1(2) . . ?
O29 V9 K3 42.6(2) . . ?
V8 V9 K3 65.76(8) . . ?
V10 V9 K3 128.09(10) . . ?
V15 V9 K3 61.52(8) . . ?
K5 V9 K3 66.72(9) . . ?
O23 V10 O31 106.9(3) . . ?
O23 V10 O30 108.8(4) . . ?
O31 V10 O30 92.2(3) . . ?
O23 V10 O14 113.3(3) . . ?
O31 V10 O14 139.4(3) . . ?
O30 V10 O14 80.8(3) . . ?
O23 V10 O15 107.8(4) . . ?
O31 V10 O15 83.0(3) . . ?
O30 V10 O15 142.9(3) . . ?
O14 V10 O15 79.5(3) . . ?
O23 V10 V11 110.9(3) . . ?
O31 V10 V11 41.2(2) . . ?
O30 V10 V11 125.5(2) . . ?
O14 V10 V11 114.5(2) . . ?
O15 V10 V11 41.9(2) . . ?
O23 V10 V9 115.0(3) . . ?
O31 V10 V9 123.9(2) . . ?
O30 V10 V9 40.5(2) . . ?
O14 V10 V9 40.5(2) . . ?
O15 V10 V9 115.5(2) . . ?
V11 V10 V9 133.84(8) . . ?
O23 V10 V4 119.7(3) . . ?
O31 V10 V4 112.7(2) . . ?
O30 V10 V4 113.0(2) . . ?
O14 V10 V4 39.9(2) . . ?
O15 V10 V4 39.7(2) . . ?
V11 V10 V4 76.60(7) . . ?
V9 V10 V4 76.90(7) . . ?
O23 V10 K8 55.4(3) . . ?
O31 V10 K8 51.6(2) . . ?
O30 V10 K8 109.3(2) . . ?
O14 V10 K8 166.3(2) . . ?
O15 V10 K8 96.3(2) . . ?
V11 V10 K8 67.75(8) . . ?
V9 V10 K8 147.74(10) . . ?
V4 V10 K8 135.36(9) . . ?
O23 V10 K10 58.2(3) . . ?
O31 V10 K10 94.2(2) . . ?
O30 V10 K10 166.8(2) . . ?
O14 V10 K10 101.6(2) . . ?
O15 V10 K10 49.7(2) . . ?
V11 V10 K10 65.59(7) . . ?
V9 V10 K10 139.24(8) . . ?
V4 V10 K10 74.95(8) . . ?
K8 V10 K10 66.47(9) . . ?
O23 V10 K5 63.7(3) . . ?
O31 V10 K5 104.6(2) . . ?
O30 V10 K5 45.1(2) . . ?
O14 V10 K5 98.3(2) . . ?
O15 V10 K5 169.8(2) . . ?
V11 V10 K5 144.67(8) . . ?
V9 V10 K5 66.23(7) . . ?
V4 V10 K5 137.90(8) . . ?
K8 V10 K5 83.53(9) . . ?
K10 V10 K5 121.90(9) . . ?
O24 V11 O31 107.0(4) . . ?
O24 V11 O16 108.4(4) . . ?
O31 V11 O16 143.1(3) . . ?
O24 V11 O15 103.9(3) . . ?
O31 V11 O15 82.5(3) . . ?
O16 V11 O15 98.6(3) . . ?
O24 V11 O32 108.9(3) . . ?
O31 V11 O32 80.0(3) . . ?
O16 V11 O32 79.3(3) . . ?
O15 V11 O32 146.0(3) . . ?
O24 V11 V10 108.3(3) . . ?
O31 V11 V10 40.6(2) . . ?
O16 V11 V10 131.5(2) . . ?
O15 V11 V10 42.0(2) . . ?
O32 V11 V10 116.6(2) . . ?
O24 V11 V12 115.9(3) . . ?
O31 V11 V12 112.2(2) . . ?
O16 V11 V12 40.9(2) . . ?
O15 V11 V12 129.3(2) . . ?
O32 V11 V12 38.4(2) . . ?
V10 V11 V12 134.49(8) . . ?
O24 V11 V16 113.3(3) . . ?
O31 V11 V16 38.9(2) . . ?
O16 V11 V16 114.8(2) . . ?
O15 V11 V16 116.4(2) . . ?
O32 V11 V16 41.1(2) . . ?
V10 V11 V16 77.32(7) . . ?
V12 V11 V16 75.86(6) . . ?
O24 V11 K8 57.8(3) . . ?
O31 V11 K8 49.2(2) . . ?
O16 V11 K8 163.9(2) . . ?
O15 V11 K8 93.4(2) . . ?
O32 V11 K8 96.8(2) . . ?
V10 V11 K8 64.30(8) . . ?
V12 V11 K8 133.80(9) . . ?
V16 V11 K8 68.51(9) . . ?
O24 V11 K10 52.4(2) . . ?
O31 V11 K10 96.1(2) . . ?
O16 V11 K10 113.5(2) . . ?
O15 V11 K10 51.5(2) . . ?
O32 V11 K10 159.2(2) . . ?
V10 V11 K10 68.26(7) . . ?
V12 V11 K10 151.71(9) . . ?
V16 V11 K10 131.59(9) . . ?
K8 V11 K10 66.31(9) . . ?
O24 V11 K7 29.2(2) . 2_656 ?
O31 V11 K7 123.7(2) . 2_656 ?
O16 V11 K7 85.4(2) . 2_656 ?
O15 V11 K7 126.3(2) . 2_656 ?
O32 V11 K7 87.5(2) . 2_656 ?
V10 V11 K7 137.10(8) . 2_656 ?
V12 V11 K7 86.81(7) . 2_656 ?
V16 V11 K7 109.68(8) . 2_656 ?
K8 V11 K7 78.77(9) . 2_656 ?
K10 V11 K7 77.67(7) . 2_656 ?
O25 V12 O32 107.4(4) . . ?
O25 V12 O33 104.7(3) . . ?
O32 V12 O33 95.7(3) . . ?
O25 V12 O17 107.8(4) . . ?
O32 V12 O17 144.0(3) . . ?
O33 V12 O17 82.8(3) . . ?
O25 V12 O16 107.8(3) . . ?
O32 V12 O16 82.6(3) . . ?
O33 V12 O16 146.4(3) . . ?
O17 V12 O16 79.5(3) . . ?
O25 V12 V13 110.6(3) . . ?
O32 V12 V13 128.5(2) . . ?
O33 V12 V13 41.8(2) . . ?
O17 V12 V13 41.1(2) . . ?
O16 V12 V13 116.1(2) . . ?
O25 V12 V11 115.2(3) . . ?
O32 V12 V11 41.7(2) . . ?
O33 V12 V11 127.6(2) . . ?
O17 V12 V11 113.5(2) . . ?
O16 V12 V11 40.9(2) . . ?
V13 V12 V11 133.52(8) . . ?
O25 V12 V5 118.3(3) . . ?
O32 V12 V5 113.2(2) . . ?
O33 V12 V5 114.9(2) . . ?
O17 V12 V5 40.2(2) . . ?
O16 V12 V5 39.8(2) . . ?
V13 V12 V5 77.04(7) . . ?
V11 V12 V5 74.61(7) . . ?
O18 V13 O10 107.1(4) . . ?
O18 V13 O17 107.8(3) . . ?
O10 V13 O17 96.0(3) . . ?
O18 V13 O26 106.9(3) . . ?
O10 V13 O26 82.1(3) . . ?
O17 V13 O26 144.1(3) . . ?
O18 V13 O33 109.5(3) . . ?
O10 V13 O33 142.5(3) . . ?
O17 V13 O33 80.4(3) . . ?
O26 V13 O33 79.9(3) . . ?
O18 V13 V12 113.5(3) . . ?
O10 V13 V12 127.4(2) . . ?
O17 V13 V12 41.0(2) . . ?
O26 V13 V12 114.6(2) . . ?
O33 V13 V12 39.5(2) . . ?
O18 V13 V6 112.2(3) . . ?
O10 V13 V6 41.8(2) . . ?
O17 V13 V6 128.3(2) . . ?
O26 V13 V6 40.3(2) . . ?
O33 V13 V6 113.9(2) . . ?
V12 V13 V6 133.25(8) . . ?
O18 V13 V17 116.5(3) . . ?
O10 V13 V17 113.6(2) . . ?
O17 V13 V17 113.7(2) . . ?
O26 V13 V17 39.7(2) . . ?
O33 V13 V17 40.3(2) . . ?
V12 V13 V17 76.12(7) . . ?
V6 V13 V17 75.40(7) . . ?
O18 V13 K5 31.2(3) . 1_545 ?
O10 V13 K5 130.3(2) . 1_545 ?
O17 V13 K5 83.5(2) . 1_545 ?
O26 V13 K5 124.8(2) . 1_545 ?
O33 V13 K5 86.7(2) . 1_545 ?
V12 V13 K5 82.31(7) . 1_545 ?
V6 V13 K5 143.08(7) . 1_545 ?
V17 V13 K5 111.79(7) . 1_545 ?
O35 V14 O38 104.8(3) . . ?
O35 V14 O39 104.0(4) . . ?
O38 V14 O39 87.9(3) . . ?
O35 V14 O28 102.7(3) . . ?
O38 V14 O28 152.1(3) . . ?
O39 V14 O28 89.5(3) . . ?
O35 V14 O27 104.1(4) . . ?
O38 V14 O27 89.1(3) . . ?
O39 V14 O27 151.6(3) . . ?
O28 V14 O27 80.1(3) . . ?
O35 V14 V18 108.8(3) . . ?
O38 V14 V18 44.3(2) . . ?
O39 V14 V18 43.7(2) . . ?
O28 V14 V18 128.0(2) . . ?
O27 V14 V18 127.9(2) . . ?
O35 V14 V7 110.0(3) . . ?
O38 V14 V7 123.6(3) . . ?
O39 V14 V7 123.0(2) . . ?
O28 V14 V7 39.7(2) . . ?
O27 V14 V7 40.6(2) . . ?
V18 V14 V7 141.14(8) . . ?
O35 V14 K11 53.2(3) . . ?
O38 V14 K11 157.7(2) . . ?
O39 V14 K11 93.5(2) . . ?
O28 V14 K11 50.2(2) . . ?
O27 V14 K11 99.8(2) . . ?
V18 V14 K11 132.26(7) . . ?
V7 V14 K11 73.62(6) . . ?
O35 V14 K1 64.6(3) . 1_455 ?
O38 V14 K1 40.9(2) . 1_455 ?
O39 V14 K1 104.0(3) . 1_455 ?
O28 V14 K1 163.1(3) . 1_455 ?
O27 V14 K1 91.9(2) . 1_455 ?
V18 V14 K1 68.4(2) . 1_455 ?
V7 V14 K1 131.5(2) . 1_455 ?
K11 V14 K1 117.76(12) . 1_455 ?
O36 V15 O30 104.3(4) . . ?
O36 V15 O40 105.2(4) . . ?
O30 V15 O40 93.0(3) . . ?
O36 V15 O29 106.7(4) . . ?
O30 V15 O29 79.5(3) . . ?
O40 V15 O29 148.1(3) . . ?
O36 V15 O39 108.3(4) . . ?
O30 V15 O39 147.4(3) . . ?
O40 V15 O39 79.8(3) . . ?
O29 V15 O39 89.9(3) . . ?
O36 V15 V18 110.1(3) . . ?
O30 V15 V18 127.0(2) . . ?
O40 V15 V18 40.1(2) . . ?
O29 V15 V18 124.6(2) . . ?
O39 V15 V18 39.8(2) . . ?
O36 V15 V9 110.9(3) . . ?
O30 V15 V9 39.5(2) . . ?
O40 V15 V9 125.3(2) . . ?
O29 V15 V9 40.0(2) . . ?
O39 V15 V9 123.0(2) . . ?
V18 V15 V9 139.00(9) . . ?
O36 V15 K5 53.6(3) . . ?
O30 V15 K5 50.6(2) . . ?
O40 V15 K5 104.7(2) . . ?
O29 V15 K5 94.4(2) . . ?
O39 V15 K5 161.9(2) . . ?
V18 V15 K5 140.85(8) . . ?
V9 V15 K5 69.02(7) . . ?
O36 V15 K3 57.2(3) . . ?
O30 V15 K3 98.3(2) . . ?
O40 V15 K3 161.0(2) . . ?
O29 V15 K3 50.0(2) . . ?
O39 V15 K3 98.2(2) . . ?
V18 V15 K3 134.20(9) . . ?
V9 V15 K3 71.65(9) . . ?
K5 V15 K3 71.70(8) . . ?
O36 V15 K8 58.2(3) . 2_566 ?
O30 V15 K8 96.0(2) . 2_566 ?
O40 V15 K8 47.8(2) . 2_566 ?
O29 V15 K8 163.0(2) . 2_566 ?
O39 V15 K8 102.0(2) . 2_566 ?
V18 V15 K8 71.13(8) . 2_566 ?
V9 V15 K8 133.58(9) . 2_566 ?
K5 V15 K8 70.58(8) . 2_566 ?
K3 V15 K8 115.41(11) . 2_566 ?
O37 V16 O31 106.6(4) . . ?
O37 V16 O40 104.9(4) . . ?
O31 V16 O40 91.5(3) . . ?
O37 V16 O41 108.2(4) . . ?
O31 V16 O41 145.1(3) . . ?
O40 V16 O41 79.2(3) . . ?
O37 V16 O32 108.1(4) . . ?
O31 V16 O32 79.9(3) . . ?
O40 V16 O32 147.1(3) . . ?
O41 V16 O32 89.9(3) . . ?
O37 V16 V18 109.7(3) . . ?
O31 V16 V18 124.8(2) . . ?
O40 V16 V18 39.9(2) . . ?
O41 V16 V18 39.4(2) . . ?
O32 V16 V18 123.9(2) . . ?
O37 V16 V11 112.4(3) . . ?
O31 V16 V11 39.0(2) . . ?
O40 V16 V11 123.9(2) . . ?
O41 V16 V11 123.3(2) . . ?
O32 V16 V11 40.9(2) . . ?
V18 V16 V11 137.88(8) . . ?
O37 V16 K8 58.1(3) . 2_566 ?
O31 V16 K8 96.1(2) . 2_566 ?
O40 V16 K8 47.6(2) . 2_566 ?
O41 V16 K8 101.7(2) . 2_566 ?
O32 V16 K8 164.1(2) . 2_566 ?
V18 V16 K8 70.97(9) . 2_566 ?
V11 V16 K8 133.07(9) . 2_566 ?
O37 V16 K8 61.2(3) . . ?
O31 V16 K8 45.5(2) . . ?
O40 V16 K8 104.2(2) . . ?
O41 V16 K8 169.4(2) . . ?
O32 V16 K8 92.3(2) . . ?
V18 V16 K8 142.39(9) . . ?
V11 V16 K8 63.50(8) . . ?
K8 V16 K8 74.38(11) 2_566 . ?
O37 V16 K6 66.3(3) . . ?
O31 V16 K6 169.0(2) . . ?
O40 V16 K6 98.5(2) . . ?
O41 V16 K6 42.9(2) . . ?
O32 V16 K6 94.1(2) . . ?
V18 V16 K6 66.17(6) . . ?
V11 V16 K6 134.19(7) . . ?
K8 V16 K6 87.24(8) 2_566 . ?
K8 V16 K6 126.46(8) . . ?
O34 V17 O41 103.8(3) . . ?
O34 V17 O38 103.9(3) . . ?
O41 V17 O38 86.3(3) . . ?
O34 V17 O26 105.7(4) . . ?
O41 V17 O26 150.3(3) . . ?
O38 V17 O26 89.9(3) . . ?
O34 V17 O33 104.5(3) . . ?
O41 V17 O33 90.2(3) . . ?
O38 V17 O33 151.5(3) . . ?
O26 V17 O33 79.3(3) . . ?
O34 V17 V18 107.6(3) . . ?
O41 V17 V18 42.7(2) . . ?
O38 V17 V18 43.6(2) . . ?
O26 V17 V18 127.7(2) . . ?
O33 V17 V18 127.7(2) . . ?
O34 V17 V13 112.2(3) . . ?
O41 V17 V13 123.3(2) . . ?
O38 V17 V13 123.1(3) . . ?
O26 V17 V13 39.5(2) . . ?
O33 V17 V13 40.0(2) . . ?
V18 V17 V13 140.16(7) . . ?
O34 V17 K6 53.3(3) . . ?
O41 V17 K6 50.9(2) . . ?
O38 V17 K6 102.8(3) . . ?
O26 V17 K6 157.3(2) . . ?
O33 V17 K6 96.7(2) . . ?
V18 V17 K6 72.25(8) . . ?
V13 V17 K6 133.95(8) . . ?
O34 V17 K1 56.8(3) . 1_455 ?
O41 V17 K1 103.9(3) . 1_455 ?
O38 V17 K1 47.8(2) . 1_455 ?
O26 V17 K1 95.0(3) . 1_455 ?
O33 V17 K1 158.5(2) . 1_455 ?
V18 V17 K1 72.0(2) . 1_455 ?
V13 V17 K1 132.3(2) . 1_455 ?
K6 V17 K1 80.4(2) . 1_455 ?
O42 V18 O41 109.0(4) . . ?
O42 V18 O39 112.0(4) . . ?
O41 V18 O39 138.4(3) . . ?
O42 V18 O40 109.6(4) . . ?
O41 V18 O40 80.0(3) . . ?
O39 V18 O40 80.5(3) . . ?
O42 V18 O38 109.9(4) . . ?
O41 V18 O38 86.2(3) . . ?
O39 V18 O38 86.0(3) . . ?
O40 V18 O38 140.5(3) . . ?
O42 V18 V14 117.9(4) . . ?
O41 V18 V14 118.6(2) . . ?
O39 V18 V14 43.3(2) . . ?
O40 V18 V14 115.5(2) . . ?
O38 V18 V14 42.8(2) . . ?
O42 V18 V17 115.6(3) . . ?
O41 V18 V17 43.0(2) . . ?
O39 V18 V17 118.9(2) . . ?
O40 V18 V17 115.1(2) . . ?
O38 V18 V17 43.2(2) . . ?
V14 V18 V17 80.72(8) . . ?
O42 V18 V15 115.7(3) . . ?
O41 V18 V15 113.3(2) . . ?
O39 V18 V15 40.3(2) . . ?
O40 V18 V15 40.2(2) . . ?
O38 V18 V15 118.8(2) . . ?
V14 V18 V15 79.65(7) . . ?
V17 V18 V15 128.46(8) . . ?
O42 V18 V16 113.5(4) . . ?
O41 V18 V16 40.0(2) . . ?
O39 V18 V16 113.7(2) . . ?
O40 V18 V16 40.1(2) . . ?
O38 V18 V16 118.8(2) . . ?
V14 V18 V16 128.52(8) . . ?
V17 V18 V16 79.25(7) . . ?
V15 V18 V16 76.92(7) . . ?
O42 V18 K6 65.2(3) . . ?
O41 V18 K6 44.4(2) . . ?
O39 V18 K6 177.1(2) . . ?
O40 V18 K6 100.7(2) . . ?
O38 V18 K6 94.6(2) . . ?
V14 V18 K6 137.20(8) . . ?
V17 V18 K6 63.03(7) . . ?
V15 V18 K6 140.62(8) . . ?
V16 V18 K6 68.41(6) . . ?
O42 V18 K1 68.1(4) . 1_455 ?
O41 V18 K1 96.7(2) . 1_455 ?
O39 V18 K1 104.2(2) . 1_455 ?
O40 V18 K1 175.3(3) . 1_455 ?
O38 V18 K1 41.9(3) . 1_455 ?
V14 V18 K1 69.03(14) . 1_455 ?
V17 V18 K1 63.54(13) . 1_455 ?
V15 V18 K1 144.39(14) . 1_455 ?
V16 V18 K1 136.37(13) . 1_455 ?
K6 V18 K1 74.61(13) . 1_455 ?
O42 V18 K8 68.5(3) . 2_566 ?
O41 V18 K8 94.4(2) . 2_566 ?
O39 V18 K8 94.5(2) . 2_566 ?
O40 V18 K8 41.1(2) . 2_566 ?
O38 V18 K8 178.4(2) . 2_566 ?
V14 V18 K8 137.65(8) . 2_566 ?
V17 V18 K8 137.31(9) . 2_566 ?
V15 V18 K8 62.36(7) . 2_566 ?
V16 V18 K8 62.41(8) . 2_566 ?
K6 V18 K8 84.79(8) . 2_566 ?
K1 V18 K8 136.4(2) 1_455 2_566 ?
V1 O1 K9 96.0(3) . . ?
V1 O1 K7 102.8(4) . . ?
K9 O1 K7 160.3(3) . . ?
V1 O1 K1 92.8(4) . . ?
K9 O1 K1 86.3(3) . . ?
K7 O1 K1 98.6(3) . . ?
V5 O2 V1 91.1(3) . . ?
V5 O2 V2 146.6(4) . . ?
V1 O2 V2 99.7(3) . . ?
V2 O3 V1 100.6(3) . . ?
V2 O3 V3 145.2(4) . . ?
V1 O3 V3 101.4(3) . . ?
V2 O3 K9 104.4(3) . . ?
V1 O3 K9 95.5(3) . . ?
V3 O3 K9 99.9(3) . . ?
V4 O4 V1 92.2(3) . . ?
V4 O4 V3 149.0(4) . . ?
V1 O4 V3 101.1(3) . . ?
V4 O4 K1 102.5(3) . . ?
V1 O4 K1 100.7(3) . . ?
V3 O4 K1 102.4(3) . . ?
V5 O5 V4 143.7(4) . . ?
V5 O5 V1 90.7(3) . . ?
V4 O5 V1 91.6(3) . . ?
V5 O5 K7 101.5(3) . . ?
V4 O5 K7 114.7(3) . . ?
V1 O5 K7 90.2(3) . . ?
V2 O6 K4 142.1(4) . . ?
V2 O6 K9 96.8(3) . 2_655 ?
K4 O6 K9 112.7(3) . 2_655 ?
V2 O6 K9 93.9(3) . . ?
K4 O6 K9 103.2(3) . . ?
K9 O6 K9 100.6(2) 2_655 . ?
V3 O7 K2 149.2(4) . 2_665 ?
V3 O7 K9 97.9(3) . . ?
K2 O7 K9 101.0(3) 2_665 . ?
V3 O7 K4 96.6(3) . 2_655 ?
K2 O7 K4 103.3(3) 2_665 2_655 ?
K9 O7 K4 101.1(2) . 2_655 ?
V3 O7 K1 92.2(3) . . ?
K2 O7 K1 66.2(2) 2_665 . ?
K9 O7 K1 83.7(3) . . ?
K4 O7 K1 169.3(3) 2_655 . ?
V4 O8 K6 153.1(4) . 1_655 ?
V4 O8 K1 97.6(3) . . ?
K6 O8 K1 105.0(3) 1_655 . ?
V5 O9 K10 143.3(4) . 2_656 ?
V5 O9 K7 104.0(3) . . ?
K10 O9 K7 105.7(2) 2_656 . ?
V13 O10 V2 143.5(4) . . ?
V13 O10 V6 98.1(3) . . ?
V2 O10 V6 100.0(3) . . ?
V7 O11 V6 99.6(3) . . ?
V7 O11 V2 147.7(3) . . ?
V6 O11 V2 102.1(3) . . ?
V7 O11 K9 99.4(3) . 2_655 ?
V6 O11 K9 103.6(3) . 2_655 ?
V2 O11 K9 98.5(3) . 2_655 ?
V3 O12 V7 145.3(4) . . ?
V3 O12 V8 102.2(3) . . ?
V7 O12 V8 97.9(3) . . ?
V3 O12 K4 99.6(3) . 2_655 ?
V7 O12 K4 102.2(3) . 2_655 ?
V8 O12 K4 105.0(3) . 2_655 ?
V9 O13 V3 140.8(4) . . ?
V9 O13 V8 98.4(3) . . ?
V3 O13 V8 100.0(3) . . ?
V4 O14 V9 144.0(4) . . ?
V4 O14 V10 99.9(3) . . ?
V9 O14 V10 98.9(3) . . ?
V4 O15 V11 139.8(4) . . ?
V4 O15 V10 100.0(3) . . ?
V11 O15 V10 96.2(3) . . ?
V4 O15 K10 116.5(3) . . ?
V11 O15 K10 96.6(3) . . ?
V10 O15 K10 99.3(3) . . ?
V12 O16 V11 98.2(3) . . ?
V12 O16 V5 101.0(3) . . ?
V11 O16 V5 134.7(3) . . ?
V12 O17 V13 98.0(3) . . ?
V12 O17 V5 100.8(3) . . ?
V13 O17 V5 141.2(4) . . ?
V13 O18 K5 130.7(4) . 1_545 ?
V13 O18 K3 130.3(4) . 1_545 ?
K5 O18 K3 98.6(2) 1_545 1_545 ?
V6 O19 K9 91.9(3) . 2_655 ?
V7 O20 K9 93.3(3) . 2_655 ?
V7 O20 K4 94.5(3) . 2_655 ?
K9 O20 K4 95.1(2) 2_655 2_655 ?
V8 O21 K2 159.2(4) . . ?
V8 O21 K11 94.0(3) . . ?
K2 O21 K11 102.3(2) . . ?
V8 O21 K3 90.8(4) . . ?
K2 O21 K3 78.1(2) . . ?
K11 O21 K3 84.5(2) . . ?
V9 O22 K5 92.3(3) . . ?
V10 O23 K8 97.4(3) . . ?
V10 O23 K10 96.1(3) . . ?
K8 O23 K10 81.1(2) . . ?
V10 O23 K5 91.0(3) . . ?
K8 O23 K5 100.6(2) . . ?
K10 O23 K5 172.4(2) . . ?
V11 O24 K7 134.3(4) . 2_656 ?
V11 O24 K10 102.1(3) . . ?
K7 O24 K10 115.5(3) 2_656 . ?
V11 O24 K8 96.0(3) . . ?
K7 O24 K8 113.2(3) 2_656 . ?
K10 O24 K8 82.3(2) . . ?
V12 O25 K6 150.4(4) . 2_556 ?
V6 O26 V13 98.6(3) . . ?
V6 O26 V17 139.3(4) . . ?
V13 O26 V17 100.8(3) . . ?
V14 O27 V6 140.5(4) . . ?
V14 O27 V7 100.0(3) . . ?
V6 O27 V7 96.9(3) . . ?
V14 O28 V8 145.2(4) . . ?
V14 O28 V7 101.1(3) . . ?
V8 O28 V7 97.4(3) . . ?
V14 O28 K11 97.5(3) . . ?
V8 O28 K11 102.1(3) . . ?
V7 O28 K11 113.1(3) . . ?
V8 O29 V15 143.2(4) . . ?
V8 O29 V9 98.3(3) . . ?
V15 O29 V9 100.4(3) . . ?
V8 O29 K3 105.5(3) . . ?
V15 O29 K3 97.8(3) . . ?
V9 O29 K3 109.0(3) . . ?
V15 O30 V10 144.8(4) . . ?
V15 O30 V9 101.4(3) . . ?
V10 O30 V9 99.1(3) . . ?
V15 O30 K5 97.1(3) . . ?
V10 O30 K5 105.4(3) . . ?
V9 O30 K5 103.6(3) . . ?
V10 O31 V16 148.2(4) . . ?
V10 O31 V11 98.1(3) . . ?
V16 O31 V11 102.2(3) . . ?
V10 O31 K8 95.8(3) . . ?
V16 O31 K8 104.8(3) . . ?
V11 O31 K8 98.9(3) . . ?
V12 O32 V11 99.9(3) . . ?
V12 O32 V16 143.3(4) . . ?
V11 O32 V16 98.0(3) . . ?
V12 O33 V13 98.8(3) . . ?
V12 O33 V17 143.2(4) . . ?
V13 O33 V17 99.8(3) . . ?
V17 O34 K7 151.8(4) . 1_455 ?
V17 O34 K6 100.2(3) . . ?
K7 O34 K6 90.3(2) 1_455 . ?
V17 O34 K1 96.8(3) . 1_455 ?
K7 O34 K1 106.5(2) 1_455 1_455 ?
K6 O34 K1 102.4(3) . 1_455 ?
V14 O35 K2 143.0(4) . 2_565 ?
V14 O35 K11 100.6(3) . . ?
K2 O35 K11 106.8(3) 2_565 . ?
V15 O36 K5 99.7(3) . . ?
V15 O36 K3 96.1(3) . . ?
K5 O36 K3 89.5(2) . . ?
V15 O36 K8 95.2(3) . 2_566 ?
K5 O36 K8 87.5(2) . 2_566 ?
K3 O36 K8 168.7(3) . 2_566 ?
V16 O37 K5 148.8(5) . 2_566 ?
V16 O37 K8 95.4(3) . 2_566 ?
K5 O37 K8 115.7(3) 2_566 2_566 ?
V16 O37 K8 93.3(3) . . ?
K5 O37 K8 87.7(2) 2_566 . ?
K8 O37 K8 88.6(2) 2_566 . ?
V14 O38 V17 142.9(4) . . ?
V14 O38 V18 92.9(3) . . ?
V17 O38 V18 93.2(3) . . ?
V14 O38 K1 111.9(3) . 1_455 ?
V17 O38 K1 100.4(3) . 1_455 ?
V18 O38 K1 109.4(4) . 1_455 ?
V14 O39 V18 93.1(3) . . ?
V14 O39 V15 145.4(4) . . ?
V18 O39 V15 99.8(3) . . ?
V18 O40 V15 99.7(3) . . ?
V18 O40 V16 100.0(3) . . ?
V15 O40 V16 143.7(4) . . ?
V18 O40 K8 111.0(3) . 2_566 ?
V15 O40 K8 100.4(3) . 2_566 ?
V16 O40 K8 100.5(3) . 2_566 ?
V18 O41 V17 94.3(3) . . ?
V18 O41 V16 100.6(3) . . ?
V17 O41 V16 145.1(4) . . ?
V18 O41 K6 106.8(3) . . ?
V17 O41 K6 96.7(2) . . ?
V16 O41 K6 108.7(3) . . ?
O100 C1 O101 133.2(14) . . ?
O54 K1 O53 120.7(13) 1_565 . ?
O54 K1 O38 93.5(10) 1_565 1_655 ?
O53 K1 O38 88.0(6) . 1_655 ?
O54 K1 O4 91.4(10) 1_565 . ?
O53 K1 O4 107.9(6) . . ?
O38 K1 O4 157.9(4) 1_655 . ?
O54 K1 O34 139.2(11) 1_565 1_655 ?
O53 K1 O34 89.3(6) . 1_655 ?
O38 K1 O34 58.1(2) 1_655 1_655 ?
O4 K1 O34 105.7(3) . 1_655 ?
O54 K1 O8 98.7(12) 1_565 . ?
O53 K1 O8 138.8(6) . . ?
O38 K1 O8 102.1(3) 1_655 . ?
O4 K1 O8 55.8(2) . . ?
O34 K1 O8 64.5(3) 1_655 . ?
O54 K1 O1 145.2(10) 1_565 . ?
O53 K1 O1 63.6(5) . . ?
O38 K1 O1 121.3(3) 1_655 . ?
O4 K1 O1 57.4(2) . . ?
O34 K1 O1 70.6(2) 1_655 . ?
O8 K1 O1 77.3(3) . . ?
O54 K1 K2 52.8(12) 1_565 2_665 ?
O53 K1 K2 68.3(5) . 2_665 ?
O38 K1 K2 98.3(3) 1_655 2_665 ?
O4 K1 K2 101.8(2) . 2_665 ?
O34 K1 K2 148.9(3) 1_655 2_665 ?
O8 K1 K2 146.0(3) . 2_665 ?
O1 K1 K2 114.2(3) . 2_665 ?
O54 K1 O7 70.6(11) 1_565 . ?
O53 K1 O7 74.9(5) . . ?
O38 K1 O7 144.7(4) 1_655 . ?
O4 K1 O7 56.8(2) . . ?
O34 K1 O7 149.1(3) 1_655 . ?
O8 K1 O7 111.1(3) . . ?
O1 K1 O7 78.6(2) . . ?
K2 K1 O7 46.8(2) 2_665 . ?
O54 K1 V17 121.8(10) 1_565 1_655 ?
O53 K1 V17 85.6(5) . 1_655 ?
O38 K1 V17 31.8(2) 1_655 1_655 ?
O4 K1 V17 131.7(3) . 1_655 ?
O34 K1 V17 26.49(13) 1_655 1_655 ?
O8 K1 V17 83.2(2) . 1_655 ?
O1 K1 V17 92.4(2) . 1_655 ?
K2 K1 V17 125.9(2) 2_665 1_655 ?
O7 K1 V17 160.5(4) . 1_655 ?
O54 K1 V1 121.7(10) 1_565 . ?
O53 K1 V1 84.2(5) . . ?
O38 K1 V1 142.8(3) 1_655 . ?
O4 K1 V1 31.3(2) . . ?
O34 K1 V1 85.5(2) 1_655 . ?
O8 K1 V1 63.6(2) . . ?
O1 K1 V1 26.10(14) . . ?
K2 K1 V1 112.2(2) 2_665 . ?
O7 K1 V1 66.9(2) . . ?
V17 K1 V1 111.1(2) 1_655 . ?
O54 K1 V4 96.1(11) 1_565 . ?
O53 K1 V4 128.1(5) . . ?
O38 K1 V4 127.7(3) 1_655 . ?
O4 K1 V4 30.2(2) . . ?
O34 K1 V4 83.0(2) 1_655 . ?
O8 K1 V4 25.59(14) . . ?
O1 K1 V4 65.4(2) . . ?
K2 K1 V4 127.7(2) 2_665 . ?
O7 K1 V4 86.2(2) . . ?
V17 K1 V4 105.9(2) 1_655 . ?
V1 K1 V4 44.19(8) . . ?
O7 K2 O21 135.3(3) 2_665 . ?
O7 K2 O54 81.1(9) 2_665 2_655 ?
O21 K2 O54 95.5(10) . 2_655 ?
O7 K2 O35 135.7(3) 2_665 2_565 ?
O21 K2 O35 77.4(2) . 2_565 ?
O54 K2 O35 64.1(10) 2_655 2_565 ?
O7 K2 O44 125.0(3) 2_665 . ?
O21 K2 O44 92.9(3) . . ?
O54 K2 O44 126.2(10) 2_655 . ?
O35 K2 O44 66.4(2) 2_565 . ?
O7 K2 O55 82.7(3) 2_665 . ?
O21 K2 O55 81.4(3) . . ?
O54 K2 O55 153.3(10) 2_655 . ?
O35 K2 O55 139.2(3) 2_565 . ?
O44 K2 O55 80.4(3) . . ?
O7 K2 O52 66.9(3) 2_665 2_655 ?
O21 K2 O52 74.9(4) . 2_655 ?
O54 K2 O52 54.5(11) 2_655 2_655 ?
O35 K2 O52 107.9(4) 2_565 2_655 ?
O44 K2 O52 167.7(3) . 2_655 ?
O55 K2 O52 99.6(4) . 2_655 ?
O7 K2 OK1 67.0(2) 2_665 2_665 ?
O21 K2 OK1 139.8(3) . 2_665 ?
O54 K2 OK1 49.6(10) 2_655 2_665 ?
O35 K2 OK1 69.6(2) 2_565 2_665 ?
O44 K2 OK1 94.3(2) . 2_665 ?
O55 K2 OK1 138.8(3) . 2_665 ?
O52 K2 OK1 93.6(4) 2_655 2_665 ?
O7 K2 K1 67.0(2) 2_665 2_665 ?
O21 K2 K1 139.8(3) . 2_665 ?
O54 K2 K1 49.6(10) 2_655 2_665 ?
O35 K2 K1 69.6(2) 2_565 2_665 ?
O44 K2 K1 94.3(2) . 2_665 ?
O55 K2 K1 138.8(3) . 2_665 ?
O52 K2 K1 93.6(4) 2_655 2_665 ?
OK1 K2 K1 0.0(3) 2_665 2_665 ?
O7 K2 O53 73.7(4) 2_665 2_665 ?
O21 K2 O53 150.4(4) . 2_665 ?
O54 K2 O53 95.1(11) 2_655 2_665 ?
O35 K2 O53 82.6(4) 2_565 2_665 ?
O44 K2 O53 58.8(4) . 2_665 ?
O55 K2 O53 100.5(5) . 2_665 ?
O52 K2 O53 132.7(5) 2_655 2_665 ?
OK1 K2 O53 45.8(4) 2_665 2_665 ?
K1 K2 O53 45.8(4) 2_665 2_665 ?
O7 K2 K3 127.9(2) 2_665 . ?
O21 K2 K3 60.0(2) . . ?
O54 K2 K3 150.2(9) 2_655 . ?
O35 K2 K3 92.3(2) 2_565 . ?
O44 K2 K3 47.0(2) . . ?
O55 K2 K3 46.9(2) . . ?
O52 K2 K3 124.9(3) 2_655 . ?
OK1 K2 K3 141.2(2) 2_665 . ?
K1 K2 K3 141.2(2) 2_665 . ?
O53 K2 K3 99.7(4) 2_665 . ?
O7 K2 K9 43.1(2) 2_665 2_665 ?
O21 K2 K9 154.8(2) . 2_665 ?
O54 K2 K9 107.5(10) 2_655 2_665 ?
O35 K2 K9 121.7(2) 2_565 2_665 ?
O44 K2 K9 81.9(2) . 2_665 ?
O55 K2 K9 73.4(2) . 2_665 ?
O52 K2 K9 110.0(3) 2_655 2_665 ?
OK1 K2 K9 65.4(2) 2_665 2_665 ?
K1 K2 K9 65.4(2) 2_665 2_665 ?
O53 K2 K9 39.2(4) 2_665 2_665 ?
K3 K2 K9 100.28(13) . 2_665 ?
O50 K3 O51 87.9(4) . . ?
O50 K3 O29 77.0(3) . . ?
O51 K3 O29 146.1(4) . . ?
O50 K3 O44 78.7(3) . . ?
O51 K3 O44 71.9(4) . . ?
O29 K3 O44 132.2(3) . . ?
O50 K3 O55 149.1(4) . . ?
O51 K3 O55 113.9(4) . . ?
O29 K3 O55 93.1(3) . . ?
O44 K3 O55 87.3(3) . . ?
O50 K3 O18 144.8(4) . 1_565 ?
O51 K3 O18 72.1(4) . 1_565 ?
O29 K3 O18 103.6(2) . 1_565 ?
O44 K3 O18 119.6(2) . 1_565 ?
O55 K3 O18 65.8(3) . 1_565 ?
O50 K3 O36 71.2(3) . . ?
O51 K3 O36 88.0(4) . . ?
O29 K3 O36 58.6(2) . . ?
O44 K3 O36 144.3(3) . . ?
O55 K3 O36 128.3(3) . . ?
O18 K3 O36 79.2(2) 1_565 . ?
O50 K3 O21 77.2(3) . . ?
O51 K3 O21 150.7(4) . . ?
O29 K3 O21 54.4(2) . . ?
O44 K3 O21 80.4(2) . . ?
O55 K3 O21 73.4(3) . . ?
O18 K3 O21 132.4(2) 1_565 . ?
O36 K3 O21 110.2(2) . . ?
O50 K3 V15 68.8(3) . . ?
O51 K3 V15 114.0(3) . . ?
O29 K3 V15 32.2(2) . . ?
O44 K3 V15 146.4(2) . . ?
O55 K3 V15 116.5(2) . . ?
O18 K3 V15 92.8(2) 1_565 . ?
O36 K3 V15 26.6(2) . . ?
O21 K3 V15 84.07(15) . . ?
O50 K3 V8 74.1(3) . . ?
O51 K3 V8 161.9(3) . . ?
O29 K3 V8 29.4(2) . . ?
O44 K3 V8 104.0(2) . . ?
O55 K3 V8 83.0(2) . . ?
O18 K3 V8 123.1(2) 1_565 . ?
O36 K3 V8 86.0(2) . . ?
O21 K3 V8 25.02(12) . . ?
V15 K3 V8 59.50(7) . . ?
O50 K3 K2 98.0(3) . . ?
O51 K3 K2 118.0(3) . . ?
O29 K3 K2 94.2(2) . . ?
O44 K3 K2 49.7(2) . . ?
O55 K3 K2 53.0(2) . . ?
O18 K3 K2 116.9(2) 1_565 . ?
O36 K3 K2 152.0(2) . . ?
O21 K3 K2 41.91(14) . . ?
V15 K3 K2 125.58(14) . . ?
V8 K3 K2 66.09(10) . . ?
O50 K3 V9 105.2(3) . . ?
O51 K3 V9 144.8(3) . . ?
O29 K3 V9 28.36(14) . . ?
O44 K3 V9 142.1(2) . . ?
O55 K3 V9 70.1(2) . . ?
O18 K3 V9 79.1(2) 1_565 . ?
O36 K3 V9 66.7(2) . . ?
O21 K3 V9 64.39(15) . . ?
V15 K3 V9 46.83(6) . . ?
V8 K3 V9 45.02(6) . . ?
K2 K3 V9 92.81(12) . . ?
O6 K4 O52 132.6(4) . . ?
O6 K4 O12 91.4(2) . 2_655 ?
O52 K4 O12 109.2(4) . 2_655 ?
O6 K4 O57 74.8(5) . . ?
O52 K4 O57 116.9(6) . . ?
O12 K4 O57 128.1(5) 2_655 . ?
O6 K4 O7 74.8(2) . 2_655 ?
O52 K4 O7 81.2(4) . 2_655 ?
O12 K4 O7 57.4(2) 2_655 2_655 ?
O57 K4 O7 149.2(5) . 2_655 ?
O6 K4 O20 84.2(2) . 2_655 ?
O52 K4 O20 142.8(4) . 2_655 ?
O12 K4 O20 56.4(2) 2_655 2_655 ?
O57 K4 O20 72.4(5) . 2_655 ?
O7 K4 O20 109.1(2) 2_655 2_655 ?
O6 K4 O55 67.7(2) . 1_545 ?
O52 K4 O55 66.3(4) . 1_545 ?
O12 K4 O55 129.6(2) 2_655 1_545 ?
O57 K4 O55 91.3(5) . 1_545 ?
O7 K4 O55 72.6(2) 2_655 1_545 ?
O20 K4 O55 150.6(2) 2_655 1_545 ?
O6 K4 V3 81.9(2) . 2_655 ?
O52 K4 V3 94.1(4) . 2_655 ?
O12 K4 V3 31.14(13) 2_655 2_655 ?
O57 K4 V3 148.8(5) . 2_655 ?
O7 K4 V3 26.29(13) 2_655 2_655 ?
O20 K4 V3 85.00(15) 2_655 2_655 ?
O55 K4 V3 98.8(2) 1_545 2_655 ?
O6 K4 V7 86.6(2) . 2_655 ?
O52 K4 V7 131.5(4) . 2_655 ?
O12 K4 V7 30.38(13) 2_655 2_655 ?
O57 K4 V7 98.1(5) . 2_655 ?
O7 K4 V7 84.93(15) 2_655 2_655 ?
O20 K4 V7 26.01(14) 2_655 2_655 ?
O55 K4 V7 149.3(2) 1_545 2_655 ?
V3 K4 V7 59.62(6) 2_655 2_655 ?
O6 K4 V8 120.8(2) . 2_655 ?
O52 K4 V8 86.2(4) . 2_655 ?
O12 K4 V8 29.50(15) 2_655 2_655 ?
O57 K4 V8 132.6(5) . 2_655 ?
O7 K4 V8 69.4(2) 2_655 2_655 ?
O20 K4 V8 66.0(2) 2_655 2_655 ?
O55 K4 V8 135.9(2) 1_545 2_655 ?
V3 K4 V8 47.40(6) 2_655 2_655 ?
V7 K4 V8 45.55(5) 2_655 2_655 ?
O6 K4 K2 83.6(2) . 1_545 ?
O52 K4 K2 55.3(4) . 1_545 ?
O12 K4 K2 89.8(2) 2_655 1_545 ?
O57 K4 K2 135.7(5) . 1_545 ?
O7 K4 K2 34.48(14) 2_655 1_545 ?
O20 K4 K2 143.6(2) 2_655 1_545 ?
O55 K4 K2 44.5(2) 1_545 1_545 ?
V3 K4 K2 59.37(9) 2_655 1_545 ?
V7 K4 K2 118.96(10) 2_655 1_545 ?
V8 K4 K2 91.66(10) 2_655 1_545 ?
O6 K4 K2 172.7(2) . 2_655 ?
O52 K4 K2 41.6(4) . 2_655 ?
O12 K4 K2 87.8(2) 2_655 2_655 ?
O57 K4 K2 111.4(5) . 2_655 ?
O7 K4 K2 98.7(2) 2_655 2_655 ?
O20 K4 K2 101.3(2) 2_655 2_655 ?
O55 K4 K2 107.5(2) 1_545 2_655 ?
V3 K4 K2 93.71(10) 2_655 2_655 ?
V7 K4 K2 96.20(10) 2_655 2_655 ?
V8 K4 K2 58.37(8) 2_655 2_655 ?
K2 K4 K2 89.18(10) 1_545 2_655 ?
O37 K5 O18 150.2(3) 2_566 1_565 ?
O37 K5 O47 106.6(3) 2_566 . ?
O18 K5 O47 79.0(3) 1_565 . ?
O37 K5 O30 97.5(2) 2_566 . ?
O18 K5 O30 109.8(2) 1_565 . ?
O47 K5 O30 103.1(3) . . ?
O37 K5 O43 76.6(2) 2_566 . ?
O18 K5 O43 74.6(2) 1_565 . ?
O47 K5 O43 114.1(3) . . ?
O30 K5 O43 142.5(2) . . ?
O37 K5 O36 100.2(3) 2_566 . ?
O18 K5 O36 84.7(2) 1_565 . ?
O47 K5 O36 149.7(3) . . ?
O30 K5 O36 58.9(2) . . ?
O43 K5 O36 85.4(2) . . ?
O37 K5 O22 144.7(2) 2_566 . ?
O18 K5 O22 64.6(2) 1_565 . ?
O47 K5 O22 64.5(3) . . ?
O30 K5 O22 55.6(2) . . ?
O43 K5 O22 138.7(2) . . ?
O36 K5 O22 85.4(2) . . ?
O37 K5 O23 67.3(2) 2_566 . ?
O18 K5 O23 139.1(2) 1_565 . ?
O47 K5 O23 70.2(3) . . ?
O30 K5 O23 54.8(2) . . ?
O43 K5 O23 142.8(2) . . ?
O36 K5 O23 108.9(2) . . ?
O22 K5 O23 77.9(2) . . ?
O37 K5 V15 100.4(2) 2_566 . ?
O18 K5 V15 96.9(2) 1_565 . ?
O47 K5 V15 131.0(3) . . ?
O30 K5 V15 32.24(15) . . ?
O43 K5 V15 111.5(2) . . ?
O36 K5 V15 26.6(2) . . ?
O22 K5 V15 69.72(13) . . ?
O23 K5 V15 84.27(13) . . ?
O37 K5 V9 125.3(2) 2_566 . ?
O18 K5 V9 84.1(2) 1_565 . ?
O47 K5 V9 83.1(3) . . ?
O30 K5 V9 30.21(14) . . ?
O43 K5 V9 148.7(2) . . ?
O36 K5 V9 69.8(2) . . ?
O22 K5 V9 25.50(12) . . ?
O23 K5 V9 66.33(14) . . ?
V15 K5 V9 48.12(5) . . ?
O37 K5 V10 80.5(2) 2_566 . ?
O18 K5 V10 129.3(2) 1_565 . ?
O47 K5 V10 85.1(3) . . ?
O30 K5 V10 29.50(14) . . ?
O43 K5 V10 153.5(2) . . ?
O36 K5 V10 85.6(2) . . ?
O22 K5 V10 65.06(14) . . ?
O23 K5 V10 25.31(12) . . ?
V15 K5 V10 59.81(6) . . ?
V9 K5 V10 46.08(5) . . ?
O37 K5 V13 136.4(2) 2_566 1_565 ?
O18 K5 V13 18.15(15) 1_565 1_565 ?
O47 K5 V13 69.0(2) . 1_565 ?
O30 K5 V13 126.0(2) . 1_565 ?
O43 K5 V13 67.5(2) . 1_565 ?
O36 K5 V13 100.6(2) . 1_565 ?
O22 K5 V13 74.91(13) . 1_565 ?
O23 K5 V13 137.69(14) . 1_565 ?
V15 K5 V13 114.93(8) . 1_565 ?
V9 K5 V13 97.77(7) . 1_565 ?
V10 K5 V13 138.89(8) . 1_565 ?
O48 K6 O25 123.0(3) . 2_556 ?
O48 K6 O8 72.4(3) . 1_455 ?
O25 K6 O8 133.2(2) 2_556 1_455 ?
O48 K6 O41 114.5(3) . . ?
O25 K6 O41 103.5(2) 2_556 . ?
O8 K6 O41 108.3(2) 1_455 . ?
O48 K6 O45 95.0(3) . . ?
O25 K6 O45 69.4(2) 2_556 . ?
O8 K6 O45 65.1(2) 1_455 . ?
O41 K6 O45 146.8(3) . . ?
O48 K6 O34 136.8(3) . . ?
O25 K6 O34 98.8(2) 2_556 . ?
O8 K6 O34 70.9(2) 1_455 . ?
O41 K6 O34 58.8(2) . . ?
O45 K6 O34 89.5(2) . . ?
O48 K6 V17 134.3(2) . . ?
O25 K6 V17 100.3(2) 2_556 . ?
O8 K6 V17 89.3(2) 1_455 . ?
O41 K6 V17 32.4(2) . . ?
O45 K6 V17 115.0(2) . . ?
O34 K6 V17 26.49(13) . . ?
O48 K6 V18 91.3(2) . . ?
O25 K6 V18 132.1(2) 2_556 . ?
O8 K6 V18 85.6(2) 1_455 . ?
O41 K6 V18 28.75(14) . . ?
O45 K6 V18 146.2(2) . . ?
O34 K6 V18 64.12(14) . . ?
V17 K6 V18 44.72(5) . . ?
O48 K6 K10 46.3(2) . 1_455 ?
O25 K6 K10 90.6(2) 2_556 1_455 ?
O8 K6 K10 69.0(2) 1_455 1_455 ?
O41 K6 K10 160.9(2) . 1_455 ?
O45 K6 K10 50.7(2) . 1_455 ?
O34 K6 K10 132.5(2) . 1_455 ?
V17 K6 K10 157.34(10) . 1_455 ?
V18 K6 K10 134.88(10) . 1_455 ?
O48 K6 V16 102.1(2) . . ?
O25 K6 V16 91.6(2) 2_556 . ?
O8 K6 V16 131.0(2) 1_455 . ?
O41 K6 V16 28.3(2) . . ?
O45 K6 V16 159.5(2) . . ?
O34 K6 V16 85.69(14) . . ?
V17 K6 V16 59.30(6) . . ?
V18 K6 V16 45.42(5) . . ?
K10 K6 V16 140.81(10) 1_455 . ?
O48 K6 K7 132.2(2) . 1_455 ?
O25 K6 K7 75.4(2) 2_556 1_455 ?
O8 K6 K7 65.9(2) 1_455 1_455 ?
O41 K6 K7 100.2(2) . 1_455 ?
O45 K6 K7 46.8(2) . 1_455 ?
O34 K6 K7 43.77(14) . 1_455 ?
V17 K6 K7 68.30(8) . 1_455 ?
V18 K6 K7 107.22(9) . 1_455 ?
K10 K6 K7 95.86(9) 1_455 1_455 ?
V16 K6 K7 122.51(9) . 1_455 ?
O48 K6 K5 77.4(2) . 2_566 ?
O25 K6 K5 61.7(2) 2_556 2_566 ?
O8 K6 K5 149.2(2) 1_455 2_566 ?
O41 K6 K5 89.3(2) . 2_566 ?
O45 K6 K5 112.8(2) . 2_566 ?
O34 K6 K5 139.0(2) . 2_566 ?
V17 K6 K5 116.64(8) . 2_566 ?
V18 K6 K5 100.96(7) . 2_566 ?
K10 K6 K5 86.01(9) 1_455 2_566 ?
V16 K6 K5 61.18(6) . 2_566 ?
K7 K6 K5 137.15(9) 1_455 2_566 ?
O56 K7 O24 88.9(6) . 2_656 ?
O56 K7 O34 112.7(6) . 1_655 ?
O24 K7 O34 140.3(2) 2_656 1_655 ?
O56 K7 O43 92.6(6) . 1_645 ?
O24 K7 O43 73.2(2) 2_656 1_645 ?
O34 K7 O43 72.9(2) 1_655 1_645 ?
O56 K7 O45 157.1(6) . 1_655 ?
O24 K7 O45 76.4(2) 2_656 1_655 ?
O34 K7 O45 89.5(2) 1_655 1_655 ?
O43 K7 O45 99.8(2) 1_645 1_655 ?
O56 K7 O1 68.8(6) . . ?
O24 K7 O1 142.2(2) 2_656 . ?
O34 K7 O1 77.5(2) 1_655 . ?
O43 K7 O1 135.2(2) 1_645 . ?
O45 K7 O1 113.0(3) 1_655 . ?
O56 K7 O5 108.5(6) . . ?
O24 K7 O5 106.5(2) 2_656 . ?
O34 K7 O5 97.9(2) 1_655 . ?
O43 K7 O5 159.0(2) 1_645 . ?
O45 K7 O5 60.6(2) 1_655 . ?
O1 K7 O5 56.9(2) . . ?
O56 K7 O9 77.4(5) . . ?
O24 K7 O9 66.6(2) 2_656 . ?
O34 K7 O9 148.0(2) 1_655 . ?
O43 K7 O9 138.6(2) 1_645 . ?
O45 K7 O9 80.6(2) 1_655 . ?
O1 K7 O9 78.6(2) . . ?
O5 K7 O9 50.9(2) . . ?
O56 K7 V1 84.4(6) . . ?
O24 K7 V1 127.7(2) 2_656 . ?
O34 K7 V1 88.7(2) 1_655 . ?
O43 K7 V1 158.6(2) 1_645 . ?
O45 K7 V1 90.7(2) 1_655 . ?
O1 K7 V1 25.4(2) . . ?
O5 K7 V1 31.73(14) . . ?
O9 K7 V1 61.33(14) . . ?
O56 K7 V5 88.8(5) . . ?
O24 K7 V5 86.5(2) 2_656 . ?
O34 K7 V5 125.0(2) 1_655 . ?
O43 K7 V5 159.6(2) 1_645 . ?
O45 K7 V5 73.0(2) 1_655 . ?
O1 K7 V5 63.8(2) . . ?
O5 K7 V5 28.20(12) . . ?
O9 K7 V5 23.10(13) . . ?
V1 K7 V5 41.73(5) . . ?
O56 K7 V11 103.5(6) . 2_656 ?
O24 K7 V11 16.51(15) 2_656 2_656 ?
O34 K7 V11 125.1(2) 1_655 2_656 ?
O43 K7 V11 65.3(2) 1_645 2_656 ?
O45 K7 V11 65.3(2) 1_655 2_656 ?
O1 K7 V11 156.5(2) . 2_656 ?
O5 K7 V11 108.4(2) . 2_656 ?
O9 K7 V11 78.03(14) . 2_656 ?
V1 K7 V11 136.00(9) . 2_656 ?
V5 K7 V11 94.61(8) . 2_656 ?
O56 K7 K6 158.2(5) . 1_655 ?
O24 K7 K6 106.6(2) 2_656 1_655 ?
O34 K7 K6 45.9(2) 1_655 1_655 ?
O43 K7 K6 78.0(2) 1_645 1_655 ?
O45 K7 K6 44.6(2) 1_655 1_655 ?
O1 K7 K6 104.1(2) . 1_655 ?
O5 K7 K6 82.05(15) . 1_655 ?
O9 K7 K6 122.4(2) . 1_655 ?
V1 K7 K6 97.14(9) . 1_655 ?
V5 K7 K6 106.84(10) . 1_655 ?
V11 K7 K6 90.51(8) 2_656 1_655 ?
O46 K8 O40 96.5(4) . 2_566 ?
O46 K8 O31 118.7(4) . . ?
O40 K8 O31 143.9(3) 2_566 . ?
O46 K8 O23 86.7(4) . . ?
O40 K8 O23 119.2(2) 2_566 . ?
O31 K8 O23 59.9(2) . . ?
O46 K8 O24 69.0(4) . . ?
O40 K8 O24 153.4(2) 2_566 . ?
O31 K8 O24 58.1(2) . . ?
O23 K8 O24 83.2(2) . . ?
O46 K8 O36 79.4(4) . 2_566 ?
O40 K8 O36 58.2(2) 2_566 2_566 ?
O31 K8 O36 132.0(2) . 2_566 ?
O23 K8 O36 165.2(2) . 2_566 ?
O24 K8 O36 96.4(2) . 2_566 ?
O46 K8 O37 122.3(4) . 2_566 ?
O40 K8 O37 58.0(2) 2_566 2_566 ?
O31 K8 O37 93.8(2) . 2_566 ?
O23 K8 O37 69.4(2) . 2_566 ?
O24 K8 O37 148.6(2) . 2_566 ?
O36 K8 O37 114.1(2) 2_566 2_566 ?
O46 K8 O37 146.2(4) . . ?
O40 K8 O37 99.8(2) 2_566 . ?
O31 K8 O37 55.2(2) . . ?
O23 K8 O37 110.1(2) . . ?
O24 K8 O37 83.7(2) . . ?
O36 K8 O37 84.5(2) 2_566 . ?
O37 K8 O37 91.4(2) 2_566 . ?
O46 K8 V10 101.9(4) . . ?
O40 K8 V10 137.8(2) 2_566 . ?
O31 K8 V10 32.64(13) . . ?
O23 K8 V10 27.25(14) . . ?
O24 K8 V10 68.5(2) . . ?
O36 K8 V10 162.7(2) 2_566 . ?
O37 K8 V10 80.2(2) 2_566 . ?
O37 K8 V10 85.3(2) . . ?
O46 K8 V11 91.4(4) . . ?
O40 K8 V11 168.0(2) 2_566 . ?
O31 K8 V11 31.85(14) . . ?
O23 K8 V11 70.1(2) . . ?
O24 K8 V11 26.24(14) . . ?
O36 K8 V11 115.0(2) 2_566 . ?
O37 K8 V11 124.3(2) 2_566 . ?
O37 K8 V11 68.9(2) . . ?
V10 K8 V11 47.95(6) . . ?
O46 K8 V15 90.0(4) . 2_566 ?
O40 K8 V15 31.9(2) 2_566 2_566 ?
O31 K8 V15 143.8(2) . 2_566 ?
O23 K8 V15 150.1(2) . 2_566 ?
O24 K8 V15 123.0(2) . 2_566 ?
O36 K8 V15 26.65(15) 2_566 2_566 ?
O37 K8 V15 87.7(2) 2_566 2_566 ?
O37 K8 V15 88.7(2) . 2_566 ?
V10 K8 V15 166.30(13) . 2_566 ?
V11 K8 V15 139.74(11) . 2_566 ?
O46 K8 V16 116.0(4) . 2_566 ?
O40 K8 V16 31.8(2) 2_566 2_566 ?
O31 K8 V16 116.0(2) . 2_566 ?
O23 K8 V16 93.8(2) . 2_566 ?
O24 K8 V16 174.1(2) . 2_566 ?
O36 K8 V16 87.8(2) 2_566 2_566 ?
O37 K8 V16 26.5(2) 2_566 2_566 ?
O37 K8 V16 92.7(2) . 2_566 ?
V10 K8 V16 106.67(11) . 2_566 ?
V11 K8 V16 147.88(12) . 2_566 ?
V15 K8 V16 61.29(7) 2_566 2_566 ?
O11 K9 O3 136.2(2) 2_655 . ?
O11 K9 O53 113.9(5) 2_655 . ?
O3 K9 O53 108.8(5) . . ?
O11 K9 O1 149.7(2) 2_655 . ?
O3 K9 O1 60.4(2) . . ?
O53 K9 O1 65.4(5) . . ?
O11 K9 O6 59.2(2) 2_655 2_655 ?
O3 K9 O6 86.9(2) . 2_655 ?
O53 K9 O6 128.5(5) . 2_655 ?
O1 K9 O6 147.1(2) . 2_655 ?
O11 K9 O7 123.5(2) 2_655 . ?
O3 K9 O7 58.1(2) . . ?
O53 K9 O7 76.6(5) . . ?
O1 K9 O7 86.6(2) . . ?
O6 K9 O7 71.2(2) 2_655 . ?
O11 K9 O20 58.8(2) 2_655 2_655 ?
O3 K9 O20 124.9(2) . 2_655 ?
O53 K9 O20 97.3(5) . 2_655 ?
O1 K9 O20 90.9(2) . 2_655 ?
O6 K9 O20 113.3(2) 2_655 2_655 ?
O7 K9 O20 174.0(2) . 2_655 ?
O11 K9 O6 89.0(2) 2_655 . ?
O3 K9 O6 55.6(2) . . ?
O53 K9 O6 149.9(5) . . ?
O1 K9 O6 84.9(2) . . ?
O6 K9 O6 79.4(2) 2_655 . ?
O7 K9 O6 107.6(2) . . ?
O20 K9 O6 77.6(2) 2_655 . ?
O11 K9 O19 56.3(2) 2_655 2_655 ?
O3 K9 O19 154.9(2) . 2_655 ?
O53 K9 O19 59.4(5) . 2_655 ?
O1 K9 O19 121.9(2) . 2_655 ?
O6 K9 O19 85.5(2) 2_655 2_655 ?
O7 K9 O19 96.8(2) . 2_655 ?
O20 K9 O19 79.9(2) 2_655 2_655 ?
O6 K9 O19 145.0(2) . 2_655 ?
O11 K9 V1 157.7(2) 2_655 . ?
O3 K9 V1 33.27(14) . . ?
O53 K9 V1 84.4(5) . . ?
O1 K9 V1 27.17(15) . . ?
O6 K9 V1 120.1(2) 2_655 . ?
O7 K9 V1 71.4(2) . . ?
O20 K9 V1 108.3(2) 2_655 . ?
O6 K9 V1 69.7(2) . . ?
O19 K9 V1 143.8(2) 2_655 . ?
O11 K9 V2 32.37(15) 2_655 2_655 ?
O3 K9 V2 110.2(2) . 2_655 ?
O53 K9 V2 127.0(5) . 2_655 ?
O1 K9 V2 167.6(2) . 2_655 ?
O6 K9 V2 26.8(2) 2_655 2_655 ?
O7 K9 V2 95.1(2) . 2_655 ?
O20 K9 V2 88.5(2) 2_655 2_655 ?
O6 K9 V2 82.8(2) . 2_655 ?
O19 K9 V2 70.13(15) 2_655 2_655 ?
V1 K9 V2 142.95(10) . 2_655 ?
O11 K9 V7 31.66(15) 2_655 2_655 ?
O3 K9 V7 136.8(2) . 2_655 ?
O53 K9 V7 107.7(5) . 2_655 ?
O1 K9 V7 118.1(2) . 2_655 ?
O6 K9 V7 88.0(2) 2_655 2_655 ?
O7 K9 V7 154.8(2) . 2_655 ?
O20 K9 V7 27.16(14) 2_655 2_655 ?
O6 K9 V7 81.3(2) . 2_655 ?
O19 K9 V7 66.7(2) 2_655 2_655 ?
V1 K9 V7 133.11(11) . 2_655 ?
V2 K9 V7 62.06(7) 2_655 2_655 ?
O46 K10 O48 124.1(4) . 1_655 ?
O46 K10 O9 75.9(4) . 2_656 ?
O48 K10 O9 135.5(3) 1_655 2_656 ?
O46 K10 O47 99.3(4) . 2_666 ?
O48 K10 O47 66.8(3) 1_655 2_666 ?
O9 K10 O47 71.2(3) 2_656 2_666 ?
O46 K10 O15 112.9(3) . . ?
O48 K10 O15 94.2(3) 1_655 . ?
O9 K10 O15 115.1(2) 2_656 . ?
O47 K10 O15 147.8(3) 2_666 . ?
O46 K10 O24 68.8(3) . . ?
O48 K10 O24 150.6(3) 1_655 . ?
O9 K10 O24 70.3(2) 2_656 . ?
O47 K10 O24 141.4(3) 2_666 . ?
O15 K10 O24 57.3(2) . . ?
O46 K10 O45 144.7(4) . 1_655 ?
O48 K10 O45 90.0(3) 1_655 1_655 ?
O9 K10 O45 72.6(2) 2_656 1_655 ?
O47 K10 O45 85.3(3) 2_666 1_655 ?
O15 K10 O45 68.3(2) . 1_655 ?
O24 K10 O45 85.8(2) . 1_655 ?
O46 K10 O23 79.0(4) . . ?
O48 K10 O23 77.2(2) 1_655 . ?
O9 K10 O23 146.7(2) 2_656 . ?
O47 K10 O23 135.0(3) 2_666 . ?
O15 K10 O23 56.6(2) . . ?
O24 K10 O23 80.4(2) . . ?
O45 K10 O23 121.7(2) 1_655 . ?
O46 K10 O49 56.6(4) . 2_666 ?
O48 K10 O49 72.4(3) 1_655 2_666 ?
O9 K10 O49 96.8(3) 2_656 2_666 ?
O47 K10 O49 57.4(3) 2_666 2_666 ?
O15 K10 O49 143.7(3) . 2_666 ?
O24 K10 O49 125.4(3) . 2_666 ?
O45 K10 O49 142.4(3) 1_655 2_666 ?
O23 K10 O49 87.2(3) . 2_666 ?
O46 K10 V11 88.0(3) . . ?
O48 K10 V11 125.6(2) 1_655 . ?
O9 K10 V11 90.6(2) 2_656 . ?
O47 K10 V11 157.8(3) 2_666 . ?
O15 K10 V11 31.89(13) . . ?
O24 K10 V11 25.41(14) . . ?
O45 K10 V11 77.0(2) 1_655 . ?
O23 K10 V11 66.83(13) . . ?
O49 K10 V11 140.2(3) 2_666 . ?
O46 K10 V10 93.9(3) . . ?
O48 K10 V10 85.4(2) 1_655 . ?
O9 K10 V10 136.4(2) 2_656 . ?
O47 K10 V10 152.1(2) 2_666 . ?
O15 K10 V10 31.01(15) . . ?
O24 K10 V10 66.5(2) . . ?
O45 K10 V10 98.0(2) 1_655 . ?
O23 K10 V10 25.62(13) . . ?
O49 K10 V10 112.9(3) 2_666 . ?
V11 K10 V10 46.15(5) . . ?
O46 K10 K6 158.0(3) . 1_655 ?
O48 K10 K6 44.2(2) 1_655 1_655 ?
O9 K10 K6 101.3(2) 2_656 1_655 ?
O47 K10 K6 59.9(2) 2_666 1_655 ?
O15 K10 K6 88.2(2) . 1_655 ?
O24 K10 K6 131.4(2) . 1_655 ?
O45 K10 K6 47.6(2) 1_655 1_655 ?
O23 K10 K6 110.0(2) . 1_655 ?
O49 K10 K6 102.9(3) 2_666 1_655 ?
V11 K10 K6 113.91(11) . 1_655 ?
V10 K10 K6 102.33(10) . 1_655 ?
O50 K11 O50 180.0 2_565 . ?
O50 K11 O28 98.5(3) 2_565 . ?
O50 K11 O28 81.5(3) . . ?
O50 K11 O28 81.5(3) 2_565 2_565 ?
O50 K11 O28 98.5(3) . 2_565 ?
O28 K11 O28 180.0 . 2_565 ?
O50 K11 O35 75.5(3) 2_565 2_565 ?
O50 K11 O35 104.5(3) . 2_565 ?
O28 K11 O35 121.8(2) . 2_565 ?
O28 K11 O35 58.2(2) 2_565 2_565 ?
O50 K11 O35 104.5(3) 2_565 . ?
O50 K11 O35 75.5(3) . . ?
O28 K11 O35 58.2(2) . . ?
O28 K11 O35 121.8(2) 2_565 . ?
O35 K11 O35 180.0 2_565 . ?
O50 K11 O21 82.0(3) 2_565 2_565 ?
O50 K11 O21 98.0(3) . 2_565 ?
O28 K11 O21 123.8(2) . 2_565 ?
O28 K11 O21 56.2(2) 2_565 2_565 ?
O35 K11 O21 112.7(2) 2_565 2_565 ?
O35 K11 O21 67.3(2) . 2_565 ?
O50 K11 O21 98.0(3) 2_565 . ?
O50 K11 O21 82.0(3) . . ?
O28 K11 O21 56.2(2) . . ?
O28 K11 O21 123.8(2) 2_565 . ?
O35 K11 O21 67.3(2) 2_565 . ?
O35 K11 O21 112.7(2) . . ?
O21 K11 O21 180.0 2_565 . ?
O50 K11 V14 106.6(3) 2_565 . ?
O50 K11 V14 73.4(3) . . ?
O28 K11 V14 32.35(13) . . ?
O28 K11 V14 147.65(13) 2_565 . ?
O35 K11 V14 153.81(14) 2_565 . ?
O35 K11 V14 26.19(14) . . ?
O21 K11 V14 93.28(13) 2_565 . ?
O21 K11 V14 86.72(13) . . ?
O50 K11 V14 73.4(3) 2_565 2_565 ?
O50 K11 V14 106.6(3) . 2_565 ?
O28 K11 V14 147.65(13) . 2_565 ?
O28 K11 V14 32.35(13) 2_565 2_565 ?
O35 K11 V14 26.19(14) 2_565 2_565 ?
O35 K11 V14 153.81(14) . 2_565 ?
O21 K11 V14 86.72(13) 2_565 2_565 ?
O21 K11 V14 93.28(13) . 2_565 ?
V14 K11 V14 180.0 . 2_565 ?
O50 K11 V8 103.1(3) 2_565 . ?
O50 K11 V8 76.9(3) . . ?
O28 K11 V8 30.80(13) . . ?
O28 K11 V8 149.20(13) 2_565 . ?
O35 K11 V8 92.99(14) 2_565 . ?
O35 K11 V8 87.01(14) . . ?
O21 K11 V8 154.17(13) 2_565 . ?
O21 K11 V8 25.83(13) . . ?
V14 K11 V8 60.92(4) . . ?
V14 K11 V8 119.08(4) 2_565 . ?
O50 K11 V8 76.9(3) 2_565 2_565 ?
O50 K11 V8 103.1(3) . 2_565 ?
O28 K11 V8 149.20(13) . 2_565 ?
O28 K11 V8 30.80(13) 2_565 2_565 ?
O35 K11 V8 87.01(14) 2_565 2_565 ?
O35 K11 V8 92.99(14) . 2_565 ?
O21 K11 V8 25.83(13) 2_565 2_565 ?
O21 K11 V8 154.17(13) . 2_565 ?
V14 K11 V8 119.08(4) . 2_565 ?
V14 K11 V8 60.92(4) 2_565 2_565 ?
V8 K11 V8 180.0 . 2_565 ?
K7 O43 K5 130.6(3) 1_465 . ?
K3 O44 K2 83.2(2) . . ?
K6 O45 K7 88.6(2) . 1_455 ?
K6 O45 K10 81.8(2) . 1_455 ?
K7 O45 K10 159.7(3) 1_455 1_455 ?
K8 O46 K10 96.2(5) . . ?
K5 O47 K10 153.8(4) . 2_666 ?
K6 O48 K10 89.4(3) . 1_455 ?
K11 O50 K3 111.7(5) . . ?
K4 O52 K2 103.2(5) . 2_655 ?
K1 O53 K9 104.9(8) . . ?
K1 O53 K2 65.9(6) . 2_665 ?
K9 O53 K2 91.2(6) . 2_665 ?
K1 O54 K2 77.6(14) 1_545 2_655 ?
K3 O55 K2 80.1(2) . . ?
K3 O55 K4 162.0(4) . 1_565 ?
K2 O55 K4 87.3(3) . 1_565 ?

loop_
_geom_bond_atom_site_label_1
_geom_bond_atom_site_label_2
_geom_bond_distance
_geom_bond_site_symmetry_2
_geom_bond_publ_flag
V1 O1 1.614(8) . ?
V1 O2 1.917(6) . ?
V1 O5 1.933(7) . ?
V1 O3 1.937(7) . ?
V1 O4 1.939(7) . ?
V1 V5 2.738(2) . ?
V1 V4 2.762(3) . ?
V1 V2 2.969(2) . ?
V1 V3 3.011(3) . ?
V1 K9 3.515(4) . ?
V1 K1 3.664(6) . ?
V1 K7 3.676(4) . ?
V2 O6 1.627(9) . ?
V2 O3 1.922(7) . ?
V2 O11 1.939(7) . ?
V2 O10 1.950(7) . ?
V2 O2 1.966(7) . ?
V2 V6 3.007(2) . ?
V2 K9 3.582(3) 2_655 ?
V2 K9 3.730(4) . ?
V3 O7 1.629(7) . ?
V3 O12 1.917(7) . ?
V3 O3 1.952(7) . ?
V3 O13 1.953(8) . ?
V3 O4 1.961(7) . ?
V3 V8 3.000(3) . ?
V3 K9 3.640(4) . ?
V3 K4 3.654(4) 2_655 ?
V3 K1 3.723(6) . ?
V4 O8 1.603(7) . ?
V4 O4 1.895(8) . ?
V4 O5 1.921(7) . ?
V4 O15 1.932(7) . ?
V4 O14 1.937(7) . ?
V4 V10 2.977(3) . ?
V4 K1 3.680(8) . ?
V5 O9 1.606(7) . ?
V5 O5 1.915(6) . ?
V5 O2 1.916(8) . ?
V5 O16 1.967(7) . ?
V5 O17 1.986(6) . ?
V5 V12 3.019(3) . ?
V5 K7 3.972(3) . ?
V6 O19 1.618(8) . ?
V6 O26 1.919(7) . ?
V6 O11 1.928(7) . ?
V6 O27 1.937(7) . ?
V6 O10 1.976(7) . ?
V6 V7 2.928(3) . ?
V6 V13 2.934(3) . ?
V6 K9 3.702(4) 2_655 ?
V7 O20 1.638(8) . ?
V7 O11 1.906(7) . ?
V7 O12 1.927(6) . ?
V7 O28 1.948(7) . ?
V7 O27 1.975(7) . ?
V7 V8 2.914(2) . ?
V7 V14 2.992(3) . ?
V7 K9 3.583(4) 2_655 ?
V7 K4 3.725(4) 2_655 ?
V7 K11 3.959(2) . ?
V8 O21 1.612(7) . ?
V8 O28 1.932(6) . ?
V8 O12 1.937(7) . ?
V8 O29 1.944(8) . ?
V8 O13 1.964(7) . ?
V8 V9 2.956(2) . ?
V8 K11 3.690(2) . ?
V8 K4 3.801(4) 2_655 ?
V8 K3 3.810(5) . ?
V9 O22 1.622(7) . ?
V9 O13 1.940(8) . ?
V9 O14 1.946(7) . ?
V9 O30 1.949(7) . ?
V9 O29 1.963(7) . ?
V9 V10 2.963(3) . ?
V9 V15 3.002(2) . ?
V9 K5 3.765(4) . ?
V9 K3 3.906(5) . ?
V10 O23 1.627(7) . ?
V10 O31 1.911(6) . ?
V10 O30 1.944(7) . ?
V10 O14 1.953(7) . ?
V10 O15 1.954(7) . ?
V10 V11 2.905(2) . ?
V10 K8 3.525(4) . ?
V10 K10 3.742(4) . ?
V10 K5 3.806(3) . ?
V11 O24 1.610(7) . ?
V11 O31 1.934(7) . ?
V11 O16 1.949(7) . ?
V11 O15 1.951(6) . ?
V11 O32 1.988(6) . ?
V11 V12 2.945(2) . ?
V11 V16 3.006(3) . ?
V11 K8 3.621(4) . ?
V11 K10 3.668(4) . ?
V11 K7 4.052(3) 2_656 ?
V12 O25 1.598(7) . ?
V12 O32 1.858(7) . ?
V12 O33 1.876(7) . ?
V12 O17 1.931(7) . ?
V12 O16 1.947(6) . ?
V12 V13 2.916(3) . ?
V13 O18 1.614(7) . ?
V13 O10 1.907(7) . ?
V13 O17 1.934(7) . ?
V13 O26 1.951(7) . ?
V13 O33 1.965(8) . ?
V13 V17 3.015(3) . ?
V13 K5 3.932(3) 1_545 ?
V14 O35 1.603(7) . ?
V14 O38 1.897(7) . ?
V14 O39 1.914(7) . ?
V14 O28 1.927(6) . ?
V14 O27 1.929(8) . ?
V14 V18 2.789(3) . ?
V14 K11 3.570(2) . ?
V14 K1 3.849(6) 1_455 ?
V15 O36 1.631(8) . ?
V15 O30 1.929(7) . ?
V15 O40 1.943(7) . ?
V15 O29 1.944(7) . ?
V15 O39 1.949(7) . ?
V15 V18 2.966(2) . ?
V15 K5 3.588(3) . ?
V15 K3 3.618(4) . ?
V15 K8 3.622(4) 2_566 ?
V16 O37 1.625(8) . ?
V16 O31 1.929(6) . ?
V16 O40 1.946(7) . ?
V16 O41 1.946(7) . ?
V16 O32 1.996(7) . ?
V16 V18 2.975(3) . ?
V16 K8 3.627(4) 2_566 ?
V16 K8 3.765(4) . ?
V16 K6 3.883(3) . ?
V17 O34 1.620(6) . ?
V17 O41 1.931(8) . ?
V17 O38 1.936(7) . ?
V17 O26 1.962(8) . ?
V17 O33 1.978(7) . ?
V17 V18 2.822(3) . ?
V17 K6 3.575(4) . ?
V17 K1 3.608(7) 1_455 ?
V18 O42 1.601(8) . ?
V18 O41 1.920(7) . ?
V18 O39 1.929(7) . ?
V18 O40 1.937(7) . ?
V18 O38 1.949(8) . ?
V18 K6 3.820(3) . ?
V18 K1 3.833(7) 1_455 ?
V18 K8 3.869(4) 2_566 ?
O1 K9 2.959(8) . ?
O1 K7 2.965(8) . ?
O1 K1 3.211(11) . ?
O3 K9 2.754(8) . ?
O4 K1 2.770(9) . ?
O5 K7 3.119(7) . ?
O6 K4 2.679(9) . ?
O6 K9 3.006(8) 2_655 ?
O6 K9 3.249(8) . ?
O7 K2 2.604(8) 2_665 ?
O7 K9 3.040(8) . ?
O7 K4 3.090(9) 2_655 ?
O7 K1 3.285(10) . ?
O8 K6 2.733(7) 1_655 ?
O8 K1 3.107(12) . ?
O9 K10 2.812(8) 2_656 ?
O9 K7 3.265(7) . ?
O11 K9 2.739(8) 2_655 ?
O12 K4 2.807(8) 2_655 ?
O15 K10 2.891(8) . ?
O18 K5 2.684(7) 1_545 ?
O18 K3 2.878(8) 1_545 ?
O19 K9 3.276(9) 2_655 ?
O20 K9 3.094(9) 2_655 ?
O20 K4 3.219(8) 2_655 ?
O21 K2 2.644(8) . ?
O21 K11 3.210(7) . ?
O21 K3 3.429(10) . ?
O22 K5 3.334(9) . ?
O23 K8 2.925(8) . ?
O23 K10 3.200(9) . ?
O23 K5 3.413(9) . ?
O24 K7 2.760(8) 2_656 ?
O24 K10 2.975(7) . ?
O24 K8 3.081(9) . ?
O25 K6 2.723(8) 2_556 ?
O28 K11 2.766(7) . ?
O29 K3 2.797(8) . ?
O30 K5 2.796(8) . ?
O31 K8 2.776(7) . ?
O34 K7 2.806(7) 1_455 ?
O34 K6 2.912(9) . ?
O34 K1 3.038(10) 1_455 ?
O35 K2 2.787(8) 2_565 ?
O35 K11 2.909(7) . ?
O36 K5 2.932(8) . ?
O36 K3 3.060(9) . ?
O36 K8 3.090(8) 2_566 ?
O37 K5 2.674(8) 2_566 ?
O37 K8 3.092(9) 2_566 ?
O37 K8 3.304(9) . ?
O38 K1 2.716(9) 1_455 ?
O40 K8 2.726(8) 2_566 ?
O41 K6 2.793(7) . ?
C1 O100 1.179(14) . ?
C1 O101 1.183(14) . ?
K1 O54 2.55(5) 1_565 ?
K1 O53 2.56(3) . ?
K1 O38 2.716(9) 1_655 ?
K1 O34 3.038(10) 1_655 ?
K1 K2 3.266(9) 2_665 ?
K1 V17 3.608(7) 1_655 ?
OK1 K2 3.266(9) 2_665 ?
K2 O7 2.604(8) 2_665 ?
K2 O54 2.66(5) 2_655 ?
K2 O35 2.787(8) 2_565 ?
K2 O44 2.976(10) . ?
K2 O55 3.140(11) . ?
K2 O52 3.17(2) 2_655 ?
K2 OK1 3.266(9) 2_665 ?
K2 K1 3.266(9) 2_665 ?
K2 O53 3.32(2) 2_665 ?
K2 K3 3.873(7) . ?
K2 K9 4.364(5) 2_665 ?
K3 O50 2.731(13) . ?
K3 O51 2.79(2) . ?
K3 O44 2.854(9) . ?
K3 O55 2.871(10) . ?
K3 O18 2.878(8) 1_565 ?
K4 O52 2.75(2) . ?
K4 O12 2.807(8) 2_655 ?
K4 O57 2.87(2) . ?
K4 O7 3.090(9) 2_655 ?
K4 O20 3.219(8) 2_655 ?
K4 O55 3.344(10) 1_545 ?
K4 V3 3.654(4) 2_655 ?
K4 V7 3.725(4) 2_655 ?
K4 V8 3.801(4) 2_655 ?
K4 K2 4.477(5) 1_545 ?
K4 K2 4.654(6) 2_655 ?
K5 O37 2.674(8) 2_566 ?
K5 O18 2.684(7) 1_565 ?
K5 O47 2.776(11) . ?
K5 O43 2.860(9) . ?
K5 V13 3.932(3) 1_565 ?
K6 O48 2.667(10) . ?
K6 O25 2.723(8) 2_556 ?
K6 O8 2.733(7) 1_455 ?
K6 O45 2.850(8) . ?
K6 K10 3.822(5) 1_455 ?
K6 K7 4.056(4) 1_455 ?
K6 K5 4.250(4) 2_566 ?
K7 O56 2.66(3) . ?
K7 O24 2.760(8) 2_656 ?
K7 O34 2.806(7) 1_655 ?
K7 O43 2.853(8) 1_645 ?
K7 O45 2.955(10) 1_655 ?
K7 V11 4.052(3) 2_656 ?
K7 K6 4.056(4) 1_655 ?
K8 O46 2.603(15) . ?
K8 O40 2.726(8) 2_566 ?
K8 O36 3.090(8) 2_566 ?
K8 O37 3.092(9) 2_566 ?
K8 V15 3.622(4) 2_566 ?
K8 V16 3.627(4) 2_566 ?
K9 O11 2.739(8) 2_655 ?
K9 O53 2.76(2) . ?
K9 O6 3.006(8) 2_655 ?
K9 O20 3.094(9) 2_655 ?
K9 O19 3.276(9) 2_655 ?
K9 V2 3.582(3) 2_655 ?
K9 V7 3.583(4) 2_655 ?
K10 O46 2.75(2) . ?
K10 O48 2.765(9) 1_655 ?
K10 O9 2.812(8) 2_656 ?
K10 O47 2.886(11) 2_666 ?
K10 O45 2.987(10) 1_655 ?
K10 O49 3.398(15) 2_666 ?
K10 K6 3.822(5) 1_655 ?
K11 O50 2.669(15) 2_565 ?
K11 O50 2.669(15) . ?
K11 O28 2.766(7) 2_565 ?
K11 O35 2.909(7) 2_565 ?
K11 O21 3.210(7) 2_565 ?
K11 V14 3.570(2) 2_565 ?
K11 V8 3.690(2) 2_565 ?
O43 K7 2.853(8) 1_465 ?
O45 K7 2.955(10) 1_455 ?
O45 K10 2.987(10) 1_455 ?
O47 K10 2.886(11) 2_666 ?
O48 K10 2.765(9) 1_455 ?
O49 K10 3.398(15) 2_666 ?
O52 K2 3.17(2) 2_655 ?
O53 K2 3.32(2) 2_665 ?
O54 K1 2.55(5) 1_545 ?
O54 K2 2.66(5) 2_655 ?
O55 K4 3.344(10) 1_565 ?
